data_1567741
loop_
_publ_author_name
'Dabringhaus, Philipp'
'Krossing, Ingo'

_publ_section_title
;
 From mixed group 13 cations [M(AlCp*)3]+ (M = Ga/In/Tl) to an Al4+
 cluster
;
_journal_issue 41
_journal_name_full 'Chemical Science'
_journal_page_first 12078
_journal_page_last 12086
_journal_paper_doi 10.1039/D2SC04637G
_journal_volume 13
_journal_year 2022
_chemical_formula_moiety 'C16 Al F36 O4, C9 H21 Ga N3, 3(C10 H15 Al)'
_chemical_formula_sum 'C55 H66 Al4 F36 Ga N3 O4'
_chemical_formula_weight 1694.57
_chemical_properties_physical Air-sensitive,Moisture-sensitive,Heat-sensitive
_space_group_crystal_system triclinic
_space_group_IT_number 2
_space_group_name_Hall '-P 1'
_space_group_name_H-M_alt 'P -1'
_atom_sites_solution_hydrogens geom
_atom_sites_solution_primary direct
_audit_creation_method
;FinalCif V107 by Daniel Kratzert, Freiburg 2022,
https://dkratzert.de/finalcif.html
;
_audit_update_record
;
2022-08-02 deposited with the CCDC.	2022-10-07 downloaded from the CCDC.
;
_cell_angle_alpha 117.464(12)
_cell_angle_beta 90.245(14)
_cell_angle_gamma 90.863(16)
_cell_formula_units_Z 4
_cell_length_a 17.181(7)
_cell_length_b 21.399(6)
_cell_length_c 21.691(5)
_cell_measurement_reflns_used 5010
_cell_measurement_temperature 100(2)
_cell_measurement_theta_max 26.3175
_cell_measurement_theta_min 2.2195
_cell_volume 7075(4)
_computing_cell_refinement 'SAINT V8.40B'
_computing_data_collection 'Bruker BIS V6.2.15 Patch 4/2021-03-15 && APEX4 2021.10-0'
_computing_data_reduction 'SAINT V8.40B'
_computing_structure_refinement 'SHELXL-2018/3 (Sheldrick, 2018)'
_computing_structure_solution 'SHELXT (G. Sheldrick)'
_diffrn_ambient_environment N~2~
_diffrn_ambient_temperature 100(2)
_diffrn_detector CPAD
_diffrn_detector_area_resol_mean 7.41
_diffrn_detector_type 'Bruker PHOTON III'
_diffrn_measured_fraction_theta_full 0.963
_diffrn_measured_fraction_theta_max 0.951
_diffrn_measurement_device 'three-circle diffractometer'
_diffrn_measurement_device_type 'Bruker D8 VENTURE dual wavelength Mo/Cu'
_diffrn_measurement_method '\w and \f scans'
_diffrn_measurement_specimen_support 'MiTeGen micromount'
_diffrn_radiation_monochromator 'mirror optics'
_diffrn_radiation_probe x-ray
_diffrn_radiation_type MoK\a
_diffrn_radiation_wavelength 0.71073
_diffrn_reflns_av_R_equivalents 0.0372
_diffrn_reflns_av_unetI/netI 0.0802
_diffrn_reflns_Laue_measured_fraction_full 0.963
_diffrn_reflns_Laue_measured_fraction_max 0.951
_diffrn_reflns_limit_h_max 21
_diffrn_reflns_limit_h_min -21
_diffrn_reflns_limit_k_max 23
_diffrn_reflns_limit_k_min -26
_diffrn_reflns_limit_l_max 27
_diffrn_reflns_limit_l_min 0
_diffrn_reflns_number 28962
_diffrn_reflns_point_group_measured_fraction_full 0.963
_diffrn_reflns_point_group_measured_fraction_max 0.951
_diffrn_reflns_theta_full 25.242
_diffrn_reflns_theta_max 26.434
_diffrn_reflns_theta_min 1.579
_diffrn_source 'microfocus sealed X-ray tube'
_diffrn_source_current 1.4
_diffrn_source_type 'Incoatec I\ms'
_diffrn_source_voltage 50.0
_exptl_absorpt_coefficient_mu 0.579
_exptl_absorpt_correction_T_max 0.745372
_exptl_absorpt_correction_T_min 0.664579
_exptl_absorpt_correction_type multi-scan
_exptl_absorpt_process_details
;TWINABS - Bruker AXS scaling for twinned crystals - Version 2012/1: Krause, L.,
Herbst-Irmer, R., Sheldrick G.M. & Stalke D., J. Appl. Cryst. 48 (2015) 3-10
;
_exptl_crystal_colour yellow
_exptl_crystal_density_diffrn 1.591
_exptl_crystal_description block
_exptl_crystal_F_000 3424
_exptl_crystal_recrystallization_method 'layering a solution of the complex in 1,2-difluorobenzene with n-pentane'
_exptl_crystal_size_max 0.180
_exptl_crystal_size_mid 0.127
_exptl_crystal_size_min 0.126
_refine_diff_density_max 1.052
_refine_diff_density_min -0.716
_refine_diff_density_rms 0.124
_refine_ls_extinction_method none
_refine_ls_goodness_of_fit_ref 1.051
_refine_ls_hydrogen_treatment constr
_refine_ls_matrix_type full
_refine_ls_number_parameters 2783
_refine_ls_number_reflns 28962
_refine_ls_number_restraints 39668
_refine_ls_restrained_S_all 0.928
_refine_ls_R_factor_all 0.1249
_refine_ls_R_factor_gt 0.0743
_refine_ls_shift/su_max 0.002
_refine_ls_shift/su_mean 0.000
_refine_ls_structure_factor_coef Fsqd
_refine_ls_weighting_details 'w=1/[\s^2^(Fo^2^)+(0.0732P)^2^+29.0408P] where P=(Fo^2^+2Fc^2^)/3'
_refine_ls_weighting_scheme calc
_refine_ls_wR_factor_gt 0.1716
_refine_ls_wR_factor_ref 0.2022
_reflns_Friedel_coverage 0.000
_reflns_number_gt 19856
_reflns_number_total 28962
_reflns_threshold_expression 'I > 2\s(I)'
_twin_special_details 'The data was integrated as a 2-component twin.'
_twin_individual_id 2
_twin_individual_twin_matrix_11 0.00102
_twin_individual_twin_matrix_12 0.00052
_twin_individual_twin_matrix_13 1.00002
_twin_individual_twin_matrix_21 -1.00019
_twin_individual_twin_matrix_22 -0.00037
_twin_individual_twin_matrix_23 -0.03697
_twin_individual_twin_matrix_31 0.00037
_twin_individual_twin_matrix_32 -0.99983
_twin_individual_twin_matrix_33 -0.01095
_cod_data_source_file d2sc04637g2.cif
_cod_data_source_block mo_IK_PD537A_0m_5
_cod_depositor_comments 'Adding full bibliography for 1567740--1567746.cif.'
_cod_database_code 1567741
_shelx_shelxl_version_number 2018/3
_shelx_space_group_comment
;
The symmetry employed for this shelxl refinement is uniquely defined
by the following loop, which should always be used as a source of
symmetry information in preference to the above space-group names.
They are only intended as comments.
;
_olex2_diffrn_ambient_temperature_device 'Oxford Cryostream 800'

loop_
_space_group_symop_operation_xyz
'x, y, z'
'-x, -y, -z'

loop_
_atom_site_label
_atom_site_type_symbol
_atom_site_fract_x
_atom_site_fract_y
_atom_site_fract_z
_atom_site_U_iso_or_equiv
_atom_site_adp_type
_atom_site_occupancy
_atom_site_site_symmetry_order
_atom_site_calc_flag
_atom_site_refinement_flags_posn
_atom_site_refinement_flags_adp
_atom_site_refinement_flags_occupancy
_atom_site_disorder_assembly
_atom_site_disorder_group
Ga1 Ga 0.74273(5) 0.73906(4) 0.61815(4) 0.02046(17) Uani 1 1 d . . . . .
Ga2 Ga 1.25413(5) 0.26853(4) -0.11447(4) 0.02272(18) Uani 1 1 d . . . . .
Al1 Al 0.75648(13) 0.80354(10) 0.75993(9) 0.0164(4) Uani 1 1 d . . . . .
Al2 Al 0.66524(14) 0.86275(12) 0.69485(12) 0.0211(5) Uani 1 1 d . . . . .
Al3 Al 0.82895(14) 0.86167(12) 0.68429(11) 0.0210(5) Uani 1 1 d . . . . .
Al4 Al 1.17024(14) 0.14482(12) -0.18878(12) 0.0216(5) Uani 1 1 d . . . . .
Al5 Al 1.26074(14) 0.20353(10) -0.25599(9) 0.0203(4) Uani 1 1 d . . . . .
Al6 Al 1.33491(14) 0.14696(13) -0.18008(12) 0.0243(5) Uani 1 1 d . . . . .
Al7 Al 0.75102(14) 0.32496(10) 0.16933(11) 0.0261(5) Uani 1 1 d . . . . .
Al8 Al 0.23243(15) 0.67360(11) 0.34797(10) 0.0243(5) Uani 1 1 d . . . . .
N1 N 0.6560(4) 0.6425(3) 0.5643(3) 0.0237(14) Uani 1 1 d . . . . .
N2 N 1.2570(4) 0.2976(3) 0.0025(3) 0.0294(14) Uani 1 1 d . . . . .
C1 C 0.5970(5) 0.6477(5) 0.6138(5) 0.037(2) Uani 1 1 d . . . . .
H1A H 0.553825 0.614910 0.589483 0.055 Uiso 1 1 calc R U . . .
H1B H 0.577731 0.695887 0.636978 0.055 Uiso 1 1 calc R U . . .
H1C H 0.619553 0.635724 0.648545 0.055 Uiso 1 1 calc R U . . .
C2 C 0.6211(5) 0.6518(5) 0.5070(4) 0.035(2) Uani 1 1 d . . . . .
H2A H 0.588694 0.694334 0.526397 0.042 Uiso 1 1 calc R U . . .
H2B H 0.586829 0.610695 0.478668 0.042 Uiso 1 1 calc R U . . .
N3 N 0.7424(4) 0.7113(3) 0.5020(2) 0.0208(12) Uani 1 1 d . . . . .
N4 N 0.8220(4) 0.6427(3) 0.5685(3) 0.0220(13) Uani 1 1 d . . . . .
N5 N 1.1719(4) 0.3642(4) -0.0635(4) 0.0324(17) Uani 1 1 d . . . . .
N6 N 1.3393(4) 0.3662(4) -0.0643(4) 0.0316(16) Uani 1 1 d . . . . .
C3 C 0.6833(5) 0.6592(4) 0.4608(4) 0.0300(18) Uani 1 1 d . . . . .
H3A H 0.707995 0.613177 0.433303 0.036 Uiso 1 1 calc R U . . .
H3B H 0.658705 0.673508 0.427982 0.036 Uiso 1 1 calc R U . . .
C4 C 0.8231(5) 0.6876(4) 0.4807(4) 0.032(2) Uani 1 1 d . . . . .
H4A H 0.860349 0.727137 0.506019 0.039 Uiso 1 1 calc R U . . .
H4B H 0.828717 0.671833 0.430294 0.039 Uiso 1 1 calc R U . . .
C5 C 0.7314(5) 0.7772(4) 0.4973(4) 0.0287(18) Uani 1 1 d . . . . .
H5A H 0.743821 0.769498 0.450310 0.043 Uiso 1 1 calc R U . . .
H5B H 0.765916 0.814163 0.530994 0.043 Uiso 1 1 calc R U . . .
H5C H 0.677173 0.791661 0.507505 0.043 Uiso 1 1 calc R U . . .
C6 C 0.8409(5) 0.6267(5) 0.4969(5) 0.042(2) Uani 1 1 d . . . . .
H6A H 0.810776 0.584362 0.464434 0.051 Uiso 1 1 calc R U . . .
H6B H 0.896884 0.615831 0.489135 0.051 Uiso 1 1 calc R U . . .
C7 C 0.8929(5) 0.6588(5) 0.6129(5) 0.036(2) Uani 1 1 d . . . . .
H7A H 0.926330 0.617583 0.594819 0.054 Uiso 1 1 calc R U . . .
H7B H 0.877931 0.670767 0.660540 0.054 Uiso 1 1 calc R U . . .
H7C H 0.921278 0.698775 0.612638 0.054 Uiso 1 1 calc R U . . .
C8 C 0.7760(5) 0.5862(4) 0.5737(4) 0.0333(19) Uani 1 1 d . . . . .
H8A H 0.769007 0.598746 0.623304 0.040 Uiso 1 1 calc R U . . .
H8B H 0.805140 0.541734 0.551851 0.040 Uiso 1 1 calc R U . . .
C9 C 0.6977(5) 0.5749(4) 0.5390(5) 0.0345(19) Uani 1 1 d . . . . .
H9A H 0.704244 0.554187 0.488074 0.041 Uiso 1 1 calc R U . . .
H9B H 0.666365 0.541340 0.548764 0.041 Uiso 1 1 calc R U . . .
C10 C 1.1111(5) 0.3583(6) -0.1140(5) 0.043(2) Uani 1 1 d . . . . .
H10A H 1.134655 0.365077 -0.151643 0.065 Uiso 1 1 calc R U . . .
H10B H 1.072091 0.394400 -0.090765 0.065 Uiso 1 1 calc R U . . .
H10C H 1.086194 0.311517 -0.133271 0.065 Uiso 1 1 calc R U . . .
C11 C 1.1358(5) 0.3547(5) -0.0067(5) 0.040(2) Uani 1 1 d . . . . .
H11A H 1.102453 0.311595 -0.026914 0.048 Uiso 1 1 calc R U . . .
H11B H 1.102064 0.395225 0.020253 0.048 Uiso 1 1 calc R U . . .
C12 C 1.1957(6) 0.3487(5) 0.0417(4) 0.042(2) Uani 1 1 d . . . . .
H12A H 1.220130 0.395545 0.070726 0.051 Uiso 1 1 calc R U . . .
H12B H 1.169387 0.333316 0.073113 0.051 Uiso 1 1 calc R U . . .
C13 C 1.3376(6) 0.3238(5) 0.0240(5) 0.039(2) Uani 1 1 d . . . . .
H13A H 1.373968 0.284754 -0.000222 0.047 Uiso 1 1 calc R U . . .
H13B H 1.343689 0.340313 0.074567 0.047 Uiso 1 1 calc R U . . .
C14 C 1.3584(6) 0.3836(5) 0.0078(4) 0.039(2) Uani 1 1 d . . . . .
H14A H 1.329925 0.426162 0.039451 0.047 Uiso 1 1 calc R U . . .
H14B H 1.414840 0.394496 0.016168 0.047 Uiso 1 1 calc R U . . .
C15 C 1.4088(5) 0.3505(5) -0.1062(5) 0.041(2) Uani 1 1 d . . . . .
H15A H 1.393956 0.330549 -0.155363 0.062 Uiso 1 1 calc R U . . .
H15B H 1.439910 0.316455 -0.098781 0.062 Uiso 1 1 calc R U . . .
H15C H 1.439612 0.393895 -0.092656 0.062 Uiso 1 1 calc R U . . .
C16 C 1.2941(6) 0.4226(5) -0.0694(5) 0.042(2) Uani 1 1 d . . . . .
H16A H 1.324067 0.467557 -0.046205 0.051 Uiso 1 1 calc R U . . .
H16B H 1.288005 0.410754 -0.119067 0.051 Uiso 1 1 calc R U . . .
C17 C 1.2427(6) 0.2313(4) 0.0069(4) 0.035(2) Uani 1 1 d . . . . .
H17A H 1.189357 0.214301 -0.008646 0.052 Uiso 1 1 calc R U . . .
H17B H 1.249855 0.240017 0.055045 0.052 Uiso 1 1 calc R U . . .
H17C H 1.279485 0.195700 -0.022919 0.052 Uiso 1 1 calc R U . . .
C18 C 1.2157(6) 0.4327(5) -0.0378(4) 0.043(2) Uani 1 1 d . . . . .
H18A H 1.185856 0.465214 -0.049406 0.051 Uiso 1 1 calc R U . . .
H18B H 1.221321 0.454409 0.013367 0.051 Uiso 1 1 calc R U . . .
O1_1 O 0.1373(4) 0.6447(3) 0.3521(4) 0.0338(13) Uani 0.867(5) 1 d D U P A 1
C1_1 C 0.0900(5) 0.5970(4) 0.3583(4) 0.0338(10) Uani 0.867(5) 1 d D U P A 1
C2_1 C 0.1008(5) 0.6002(5) 0.4311(4) 0.0412(13) Uani 0.867(5) 1 d D U P A 1
F1_1 F 0.1638(4) 0.5677(4) 0.4341(5) 0.0515(17) Uani 0.867(5) 1 d D U P A 1
F2_1 F 0.0398(4) 0.5706(4) 0.4469(4) 0.0553(16) Uani 0.867(5) 1 d D U P A 1
F3_1 F 0.1063(5) 0.6662(4) 0.4807(3) 0.0617(18) Uani 0.867(5) 1 d D U P A 1
C3_1 C 0.0054(5) 0.6155(4) 0.3506(5) 0.0399(12) Uani 0.867(5) 1 d D U P A 1
F4_1 F -0.0006(4) 0.6293(4) 0.2970(3) 0.0502(14) Uani 0.867(5) 1 d D U P A 1
F5_1 F -0.0164(3) 0.6731(3) 0.4063(3) 0.0446(13) Uani 0.867(5) 1 d D U P A 1
F6_1 F -0.0461(3) 0.5648(3) 0.3403(3) 0.0502(14) Uani 0.867(5) 1 d D U P A 1
C4_1 C 0.1071(5) 0.5201(4) 0.3014(5) 0.0452(14) Uani 0.867(5) 1 d D U P A 1
F7_1 F 0.0778(6) 0.5085(4) 0.2403(4) 0.0651(19) Uani 0.867(5) 1 d D U P A 1
F8_1 F 0.0751(4) 0.4727(3) 0.3167(4) 0.0629(17) Uani 0.867(5) 1 d D U P A 1
F9_1 F 0.1828(4) 0.5107(3) 0.2940(4) 0.0553(15) Uani 0.867(5) 1 d D U P A 1
O1_2 O 0.2379(9) 0.7629(5) 0.3815(6) 0.042(2) Uani 0.590(7) 1 d D U P A 1
C1_2 C 0.2244(7) 0.8284(6) 0.4355(6) 0.0546(15) Uani 0.590(7) 1 d D U P A 1
C2_2 C 0.2861(8) 0.8744(6) 0.4219(7) 0.063(2) Uani 0.590(7) 1 d D U P A 1
F1_2 F 0.2652(8) 0.8862(6) 0.3693(6) 0.071(2) Uani 0.590(7) 1 d D U P A 1
F2_2 F 0.3007(9) 0.9353(6) 0.4778(7) 0.094(3) Uani 0.590(7) 1 d D U P A 1
F3_2 F 0.3531(7) 0.8400(7) 0.4056(8) 0.077(3) Uani 0.590(7) 1 d D U P A 1
C3_2 C 0.2412(8) 0.8315(6) 0.5068(6) 0.0593(18) Uani 0.590(7) 1 d D U P A 1
F4_2 F 0.2025(7) 0.7774(5) 0.5076(4) 0.054(2) Uani 0.590(7) 1 d D U P A 1
F5_2 F 0.3158(6) 0.8270(6) 0.5182(5) 0.067(2) Uani 0.590(7) 1 d D U P A 1
F6_2 F 0.2153(9) 0.8907(6) 0.5591(6) 0.089(3) Uani 0.590(7) 1 d D U P A 1
C4_2 C 0.1430(8) 0.8556(7) 0.4347(8) 0.068(2) Uani 0.590(7) 1 d D U P A 1
F7_2 F 0.0885(9) 0.8281(7) 0.4602(8) 0.080(3) Uani 0.590(7) 1 d D U P A 1
F8_2 F 0.1408(8) 0.9252(5) 0.4690(8) 0.092(3) Uani 0.590(7) 1 d D U P A 1
F9_2 F 0.1183(8) 0.8380(6) 0.3709(6) 0.077(3) Uani 0.590(7) 1 d D U P A 1
O1_3 O 0.2997(8) 0.6495(10) 0.3900(12) 0.042(2) Uani 0.500(6) 1 d D U P A 1
C1_3 C 0.3632(8) 0.6179(6) 0.3965(6) 0.0365(14) Uani 0.500(6) 1 d D U P A 1
C2_3 C 0.4338(7) 0.6523(7) 0.3793(7) 0.0437(18) Uani 0.500(6) 1 d D U P A 1
F1_3 F 0.4368(7) 0.6323(7) 0.3115(5) 0.045(2) Uani 0.500(6) 1 d D U P A 1
F2_3 F 0.5006(6) 0.6306(7) 0.3913(6) 0.051(2) Uani 0.500(6) 1 d D U P A 1
F3_3 F 0.4291(8) 0.7218(6) 0.4115(7) 0.059(3) Uani 0.500(6) 1 d D U P A 1
C3_3 C 0.3716(8) 0.6266(7) 0.4704(6) 0.0414(18) Uani 0.500(6) 1 d D U P A 1
F4_3 F 0.3065(8) 0.6109(8) 0.4935(9) 0.045(3) Uani 0.500(6) 1 d D U P A 1
F5_3 F 0.3903(9) 0.6926(6) 0.5163(6) 0.059(3) Uani 0.500(6) 1 d D U P A 1
F6_3 F 0.4280(7) 0.5866(7) 0.4763(6) 0.060(2) Uani 0.500(6) 1 d D U P A 1
C4_3 C 0.3598(8) 0.5369(7) 0.3448(7) 0.0475(19) Uani 0.500(6) 1 d D U P A 1
F7_3 F 0.3038(9) 0.5068(9) 0.3641(9) 0.056(3) Uani 0.500(6) 1 d D U P A 1
F8_3 F 0.4271(7) 0.5074(7) 0.3370(7) 0.068(3) Uani 0.500(6) 1 d D U P A 1
F9_3 F 0.3387(8) 0.5274(6) 0.2816(5) 0.057(3) Uani 0.500(6) 1 d D U P A 1
O1_4 O 0.2597(16) 0.6375(14) 0.2642(9) 0.0687(16) Uani 0.492(7) 1 d D U P A 1
C1_4 C 0.2602(8) 0.6346(7) 0.1999(7) 0.0702(13) Uani 0.492(7) 1 d D U P A 1
C2_4 C 0.1811(9) 0.6048(8) 0.1626(7) 0.0705(16) Uani 0.492(7) 1 d D U P A 1
F1_4 F 0.1751(9) 0.5358(7) 0.1449(6) 0.075(2) Uani 0.492(7) 1 d D U P A 1
F2_4 F 0.1700(9) 0.6087(8) 0.1038(5) 0.074(2) Uani 0.492(7) 1 d D U P A 1
F3_4 F 0.1221(8) 0.6360(9) 0.2036(6) 0.074(2) Uani 0.492(7) 1 d D U P A 1
C3_4 C 0.2786(9) 0.7069(8) 0.2028(7) 0.0728(15) Uani 0.492(7) 1 d D U P A 1
F4_4 F 0.3345(9) 0.7404(8) 0.2493(7) 0.077(2) Uani 0.492(7) 1 d D U P A 1
F5_4 F 0.2153(9) 0.7468(8) 0.2223(7) 0.081(2) Uani 0.492(7) 1 d D U P A 1
F6_4 F 0.2982(9) 0.6985(8) 0.1398(6) 0.0754(19) Uani 0.492(7) 1 d D U P A 1
C4_4 C 0.3268(9) 0.5829(8) 0.1616(7) 0.0738(16) Uani 0.492(7) 1 d D U P A 1
F7_4 F 0.3974(9) 0.6126(10) 0.1848(7) 0.078(3) Uani 0.492(7) 1 d D U P A 1
F8_4 F 0.3206(10) 0.5628(8) 0.0936(5) 0.077(2) Uani 0.492(7) 1 d D U P A 1
F9_4 F 0.3268(10) 0.5242(7) 0.1686(7) 0.079(2) Uani 0.492(7) 1 d D U P A 1
O1_5 O 0.7126(4) 0.2412(2) 0.1220(3) 0.0354(14) Uani 1 1 d D U . B 1
C1_5 C 0.7208(4) 0.1737(3) 0.0741(3) 0.0331(16) Uani 1 1 d D U . B 1
C2_5 C 0.7851(5) 0.1385(4) 0.0985(4) 0.0432(19) Uani 1 1 d D U . B 1
F1_5 F 0.7592(4) 0.1247(2) 0.1480(3) 0.0552(14) Uani 1 1 d D U . B 1
F2_5 F 0.8095(4) 0.0795(3) 0.0461(3) 0.0640(17) Uani 1 1 d D U . B 1
F3_5 F 0.8468(3) 0.1830(3) 0.1233(3) 0.0516(13) Uani 1 1 d D U . B 1
C3_5 C 0.7414(5) 0.1683(4) 0.0032(3) 0.0430(19) Uani 1 1 d D U . B 1
F4_5 F 0.7028(4) 0.2154(3) -0.0085(3) 0.0611(16) Uani 1 1 d D U . B 1
F5_5 F 0.8174(3) 0.1841(3) 0.0011(3) 0.0571(15) Uani 1 1 d D U . B 1
F6_5 F 0.7272(5) 0.1051(3) -0.0486(3) 0.074(2) Uani 1 1 d D U . B 1
C4_5 C 0.6420(5) 0.1341(4) 0.0679(4) 0.049(2) Uani 1 1 d D U . B 1
F7_5 F 0.5893(4) 0.1491(4) 0.0309(3) 0.0726(19) Uani 1 1 d D U . B 1
F8_5 F 0.6502(4) 0.0633(3) 0.0343(3) 0.0684(19) Uani 1 1 d D U . B 1
F9_5 F 0.6119(4) 0.1506(3) 0.1285(3) 0.0590(16) Uani 1 1 d D U . B 1
O1_6 O 0.6783(6) 0.3852(7) 0.2045(8) 0.0354(16) Uani 0.658(6) 1 d D U P B 1
C1_6 C 0.6063(6) 0.4034(5) 0.1959(5) 0.0400(12) Uani 0.658(6) 1 d D U P B 1
C2_6 C 0.6083(6) 0.4842(5) 0.2218(6) 0.0445(15) Uani 0.658(6) 1 d D U P B 1
F1_6 F 0.6440(5) 0.5000(4) 0.1770(5) 0.0512(17) Uani 0.658(6) 1 d D U P B 1
F2_6 F 0.5371(6) 0.5122(7) 0.2359(6) 0.053(2) Uani 0.658(6) 1 d D U P B 1
F3_6 F 0.6474(5) 0.5180(4) 0.2821(5) 0.0512(19) Uani 0.658(6) 1 d D U P B 1
C3_6 C 0.5471(6) 0.3851(5) 0.2400(6) 0.0466(15) Uani 0.658(6) 1 d D U P B 1
F4_6 F 0.5616(5) 0.3217(4) 0.2346(6) 0.056(2) Uani 0.658(6) 1 d D U P B 1
F5_6 F 0.5570(5) 0.4306(4) 0.3077(4) 0.0545(19) Uani 0.658(6) 1 d D U P B 1
F6_6 F 0.4738(5) 0.3871(5) 0.2228(5) 0.0539(19) Uani 0.658(6) 1 d D U P B 1
C4_6 C 0.5782(7) 0.3672(6) 0.1194(6) 0.0542(16) Uani 0.658(6) 1 d D U P B 1
F7_6 F 0.5535(7) 0.3004(5) 0.0991(6) 0.069(2) Uani 0.658(6) 1 d D U P B 1
F8_6 F 0.5179(5) 0.3997(6) 0.1082(6) 0.068(2) Uani 0.658(6) 1 d D U P B 1
F9_6 F 0.6371(6) 0.3646(5) 0.0781(5) 0.061(2) Uani 0.658(6) 1 d D U P B 1
O1_7 O 0.8061(3) 0.3338(3) 0.2404(2) 0.0344(13) Uani 1 1 d D U . C 1
C1_7 C 0.8104(4) 0.3427(4) 0.3069(3) 0.0360(17) Uani 1 1 d D U . C 1
C2_7 C 0.7737(5) 0.2793(4) 0.3124(4) 0.0437(19) Uani 1 1 d D U . C 1
F1_7 F 0.8184(4) 0.2234(3) 0.2830(3) 0.0595(16) Uani 1 1 d D U . C 1
F2_7 F 0.7601(4) 0.2919(3) 0.3776(2) 0.0639(17) Uani 1 1 d D U . C 1
F3_7 F 0.7063(3) 0.2600(3) 0.2767(3) 0.0591(15) Uani 1 1 d D U . C 1
C3_7 C 0.7676(5) 0.4109(4) 0.3572(4) 0.047(2) Uani 1 1 d D U . C 1
F4_7 F 0.7815(4) 0.4634(3) 0.3416(3) 0.0613(17) Uani 1 1 d D U . C 1
F5_7 F 0.6906(4) 0.3997(3) 0.3542(3) 0.0676(17) Uani 1 1 d D U . C 1
F6_7 F 0.7912(4) 0.4336(3) 0.4230(2) 0.0620(17) Uani 1 1 d D U . C 1
C4_7 C 0.8967(5) 0.3509(4) 0.3292(4) 0.048(2) Uani 1 1 d D U . C 1
F7_7 F 0.9240(4) 0.4146(3) 0.3418(3) 0.0665(18) Uani 1 1 d D U . C 1
F8_7 F 0.9083(4) 0.3433(4) 0.3871(3) 0.0679(18) Uani 1 1 d D U . C 1
F9_7 F 0.9396(3) 0.3022(3) 0.2792(3) 0.0575(15) Uani 1 1 d D U . C 1
O1_8 O 0.8093(3) 0.3419(3) 0.1149(3) 0.0294(12) Uani 1 1 d D U . D 1
C1_8 C 0.8695(4) 0.3809(3) 0.1093(3) 0.0267(14) Uani 1 1 d D U . D 1
C2_8 C 0.8686(4) 0.3700(4) 0.0338(3) 0.0354(17) Uani 1 1 d D U . D 1
F1_8 F 0.8965(4) 0.3075(3) -0.0097(2) 0.0558(16) Uani 1 1 d D U . D 1
F2_8 F 0.9131(4) 0.4191(3) 0.0269(3) 0.0546(15) Uani 1 1 d D U . D 1
F3_8 F 0.7974(3) 0.3726(3) 0.0124(3) 0.0587(16) Uani 1 1 d D U . D 1
C3_8 C 0.8594(4) 0.4612(4) 0.1600(3) 0.0297(15) Uani 1 1 d D U . D 1
F4_8 F 0.8381(3) 0.4701(2) 0.2224(2) 0.0415(12) Uani 1 1 d D U . D 1
F5_8 F 0.8014(3) 0.4865(3) 0.1367(3) 0.0486(13) Uani 1 1 d D U . D 1
F6_8 F 0.9221(3) 0.4996(3) 0.1674(3) 0.0523(14) Uani 1 1 d D U . D 1
C4_8 C 0.9477(4) 0.3567(4) 0.1255(3) 0.0319(16) Uani 1 1 d D U . D 1
F7_8 F 0.9581(3) 0.3820(3) 0.1943(2) 0.0421(12) Uani 1 1 d D U . D 1
F8_8 F 1.0093(3) 0.3786(3) 0.1032(3) 0.0516(14) Uani 1 1 d D U . D 1
F9_8 F 0.9496(3) 0.2871(3) 0.0970(3) 0.0508(14) Uani 1 1 d D U . D 1
O1_9 O 0.1634(16) 0.6229(18) 0.3301(19) 0.035(3) Uani 0.133(5) 1 d D U P A 2
C1_9 C 0.0972(14) 0.6025(11) 0.3513(12) 0.040(2) Uani 0.133(5) 1 d D U P A 2
C2_9 C 0.0814(16) 0.5241(12) 0.2979(14) 0.049(3) Uani 0.133(5) 1 d D U P A 2
F1_9 F 0.067(3) 0.523(2) 0.2365(16) 0.053(4) Uani 0.133(5) 1 d D U P A 2
F2_9 F 0.0205(19) 0.4955(17) 0.314(2) 0.054(4) Uani 0.133(5) 1 d D U P A 2
F3_9 F 0.1428(19) 0.4844(15) 0.290(2) 0.052(4) Uani 0.133(5) 1 d D U P A 2
C3_9 C 0.1071(16) 0.6119(15) 0.4257(13) 0.043(2) Uani 0.133(5) 1 d D U P A 2
F4_9 F 0.143(2) 0.6728(17) 0.4679(16) 0.044(4) Uani 0.133(5) 1 d D U P A 2
F5_9 F 0.147(3) 0.560(2) 0.428(3) 0.048(4) Uani 0.133(5) 1 d D U P A 2
F6_9 F 0.0384(17) 0.612(2) 0.4552(18) 0.047(4) Uani 0.133(5) 1 d D U P A 2
C4_9 C 0.0295(14) 0.6480(13) 0.3484(13) 0.043(2) Uani 0.133(5) 1 d D U P A 2
F7_9 F 0.031(2) 0.7124(13) 0.4017(15) 0.048(4) Uani 0.133(5) 1 d D U P A 2
F8_9 F -0.0398(15) 0.6208(19) 0.351(2) 0.052(4) Uani 0.133(5) 1 d D U P A 2
F9_9 F 0.033(2) 0.657(2) 0.2920(15) 0.050(4) Uani 0.133(5) 1 d D U P A 2
O1_11 O 0.2895(7) 0.6388(9) 0.3913(11) 0.035(2) Uani 0.500(6) 1 d D U P A 2
C1_11 C 0.3628(8) 0.6294(6) 0.4063(6) 0.0386(14) Uani 0.500(6) 1 d D U P A 2
C2_11 C 0.3834(8) 0.5504(7) 0.3643(7) 0.0509(19) Uani 0.500(6) 1 d D U P A 2
F1_11 F 0.3934(9) 0.5347(7) 0.2992(6) 0.073(3) Uani 0.500(6) 1 d D U P A 2
F2_11 F 0.4458(7) 0.5361(7) 0.3911(7) 0.070(3) Uani 0.500(6) 1 d D U P A 2
F3_11 F 0.3281(9) 0.5068(9) 0.3645(11) 0.066(3) Uani 0.500(6) 1 d D U P A 2
C3_11 C 0.3623(8) 0.6473(7) 0.4840(6) 0.0412(17) Uani 0.500(6) 1 d D U P A 2
F4_11 F 0.3298(9) 0.7086(5) 0.5224(6) 0.064(3) Uani 0.500(6) 1 d D U P A 2
F5_11 F 0.3235(8) 0.5978(8) 0.4924(10) 0.044(3) Uani 0.500(6) 1 d D U P A 2
F6_11 F 0.4326(6) 0.6531(7) 0.5113(5) 0.055(2) Uani 0.500(6) 1 d D U P A 2
C4_11 C 0.4211(8) 0.6795(8) 0.3969(7) 0.0466(18) Uani 0.500(6) 1 d D U P A 2
F7_11 F 0.4083(8) 0.7474(6) 0.4431(6) 0.060(3) Uani 0.500(6) 1 d D U P A 2
F8_11 F 0.4943(6) 0.6753(8) 0.4138(7) 0.062(3) Uani 0.500(6) 1 d D U P A 2
F9_11 F 0.4178(7) 0.6764(8) 0.3346(6) 0.060(3) Uani 0.500(6) 1 d D U P A 2
O1_13 O 0.2261(14) 0.7576(7) 0.3968(10) 0.055(3) Uani 0.410(7) 1 d D U P A 2
C1_13 C 0.2096(9) 0.8269(7) 0.4291(7) 0.0535(17) Uani 0.410(7) 1 d D U P A 2
C2_13 C 0.1227(9) 0.8297(8) 0.4095(9) 0.065(2) Uani 0.410(7) 1 d D U P A 2
F1_13 F 0.0805(12) 0.8026(8) 0.4434(10) 0.065(3) Uani 0.410(7) 1 d D U P A 2
F2_13 F 0.0984(10) 0.8934(7) 0.4249(9) 0.069(3) Uani 0.410(7) 1 d D U P A 2
F3_13 F 0.1074(10) 0.7886(8) 0.3419(7) 0.075(3) Uani 0.410(7) 1 d D U P A 2
C3_13 C 0.2605(10) 0.8701(7) 0.4038(8) 0.063(2) Uani 0.410(7) 1 d D U P A 2
F4_13 F 0.3374(9) 0.8605(8) 0.4028(10) 0.066(3) Uani 0.410(7) 1 d D U P A 2
F5_13 F 0.2396(12) 0.8595(8) 0.3406(7) 0.071(3) Uani 0.410(7) 1 d D U P A 2
F6_13 F 0.2522(11) 0.9395(5) 0.4432(8) 0.064(3) Uani 0.410(7) 1 d D U P A 2
C4_13 C 0.2203(10) 0.8550(8) 0.5079(7) 0.063(2) Uani 0.410(7) 1 d D U P A 2
F7_13 F 0.2943(9) 0.8750(10) 0.5265(8) 0.078(3) Uani 0.410(7) 1 d D U P A 2
F8_13 F 0.1762(11) 0.9122(8) 0.5416(8) 0.076(3) Uani 0.410(7) 1 d D U P A 2
F9_13 F 0.2021(11) 0.8108(9) 0.5333(9) 0.070(3) Uani 0.410(7) 1 d D U P A 2
O1_12 O 0.6734(17) 0.382(2) 0.200(2) 0.045(3) Uani 0.212(6) 1 d D U P B 2
C1_12 C 0.6059(12) 0.4021(10) 0.1835(10) 0.0481(17) Uani 0.212(6) 1 d D U P B 2
C2_12 C 0.6096(13) 0.4024(11) 0.1121(11) 0.0516(19) Uani 0.212(6) 1 d D U P B 2
F1_12 F 0.639(2) 0.3411(12) 0.0659(15) 0.056(3) Uani 0.212(6) 1 d D U P B 2
F2_12 F 0.5391(13) 0.4072(16) 0.0882(16) 0.058(3) Uani 0.212(6) 1 d D U P B 2
F3_12 F 0.6483(13) 0.4598(11) 0.1197(14) 0.055(3) Uani 0.212(6) 1 d D U P B 2
C3_12 C 0.5923(14) 0.4786(11) 0.2407(11) 0.052(2) Uani 0.212(6) 1 d D U P B 2
F4_12 F 0.5778(14) 0.4781(12) 0.3006(11) 0.055(3) Uani 0.212(6) 1 d D U P B 2
F5_12 F 0.6582(15) 0.5168(14) 0.2518(15) 0.057(3) Uani 0.212(6) 1 d D U P B 2
F6_12 F 0.539(2) 0.509(2) 0.2204(19) 0.056(3) Uani 0.212(6) 1 d D U P B 2
C4_12 C 0.5369(12) 0.3522(11) 0.1789(12) 0.053(2) Uani 0.212(6) 1 d D U P B 2
F7_12 F 0.5410(17) 0.3374(16) 0.2313(14) 0.056(3) Uani 0.212(6) 1 d D U P B 2
F8_12 F 0.4687(12) 0.3794(14) 0.1765(16) 0.060(3) Uani 0.212(6) 1 d D U P B 2
F9_12 F 0.5403(18) 0.2924(12) 0.1187(13) 0.054(4) Uani 0.212(6) 1 d D U P B 2
O1_14 O 0.6685(17) 0.378(2) 0.163(2) 0.050(2) Uani 0.129(4) 1 d D U P B 3
C1_14 C 0.6016(15) 0.3964(11) 0.1416(12) 0.0510(18) Uani 0.129(4) 1 d D U P B 3
C2_14 C 0.6114(16) 0.3897(14) 0.0680(13) 0.055(2) Uani 0.129(4) 1 d D U P B 3
F1_14 F 0.622(2) 0.3241(14) 0.0184(17) 0.060(4) Uani 0.129(4) 1 d D U P B 3
F2_14 F 0.5519(18) 0.414(2) 0.047(2) 0.059(4) Uani 0.129(4) 1 d D U P B 3
F3_14 F 0.6733(17) 0.4267(18) 0.0648(19) 0.055(4) Uani 0.129(4) 1 d D U P B 3
C3_14 C 0.5846(16) 0.4738(12) 0.1942(14) 0.053(2) Uani 0.129(4) 1 d D U P B 3
F4_14 F 0.613(2) 0.4900(19) 0.2571(15) 0.054(3) Uani 0.129(4) 1 d D U P B 3
F5_14 F 0.615(2) 0.5196(17) 0.175(2) 0.057(3) Uani 0.129(4) 1 d D U P B 3
F6_14 F 0.5079(16) 0.484(2) 0.201(2) 0.057(4) Uani 0.129(4) 1 d D U P B 3
C4_14 C 0.5365(15) 0.3473(13) 0.1453(15) 0.054(2) Uani 0.129(4) 1 d D U P B 3
F7_14 F 0.488(2) 0.380(2) 0.1974(19) 0.055(4) Uani 0.129(4) 1 d D U P B 3
F8_14 F 0.495(2) 0.3177(19) 0.0871(16) 0.057(4) Uani 0.129(4) 1 d D U P B 3
F9_14 F 0.566(2) 0.2964(17) 0.157(2) 0.057(3) Uani 0.129(4) 1 d D U P B 3
C1_15 C 0.5283(4) 0.8745(4) 0.7033(4) 0.0303(16) Uani 1 1 d D U . E 1
C2_15 C 0.5510(4) 0.8781(4) 0.6423(3) 0.0295(17) Uani 1 1 d D U . E 1
C3_15 C 0.6003(4) 0.9385(3) 0.6629(3) 0.0256(15) Uani 1 1 d D U . E 1
C4_15 C 0.6086(4) 0.9721(3) 0.7365(3) 0.0240(15) Uani 1 1 d D U . E 1
C5_15 C 0.5643(4) 0.9309(4) 0.7610(3) 0.0282(16) Uani 1 1 d D U . E 1
C6_15 C 0.5512(6) 0.9530(5) 0.8366(4) 0.043(2) Uani 1 1 d D U . E 1
H6A_15 H 0.505913 0.983443 0.852379 0.065 Uiso 1 1 calc R U . E 1
H6B_15 H 0.597352 0.978786 0.863603 0.065 Uiso 1 1 calc R U . E 1
H6C_15 H 0.541949 0.911123 0.843080 0.065 Uiso 1 1 calc R U . E 1
C7_15 C 0.6512(5) 1.0386(4) 0.7822(4) 0.0345(19) Uani 1 1 d D U . E 1
H7A_15 H 0.669961 1.060973 0.754408 0.052 Uiso 1 1 calc R U . E 1
H7B_15 H 0.695547 1.028137 0.804238 0.052 Uiso 1 1 calc R U . E 1
H7C_15 H 0.616141 1.070445 0.818065 0.052 Uiso 1 1 calc R U . E 1
C8_15 C 0.6325(5) 0.9643(4) 0.6143(4) 0.0333(19) Uani 1 1 d D U . E 1
H8A_15 H 0.677532 0.936141 0.590217 0.050 Uiso 1 1 calc R U . E 1
H8B_15 H 0.648713 1.013846 0.640834 0.050 Uiso 1 1 calc R U . E 1
H8C_15 H 0.592401 0.959655 0.580143 0.050 Uiso 1 1 calc R U . E 1
C9_15 C 0.5194(5) 0.8335(4) 0.5701(4) 0.037(2) Uani 1 1 d D U . E 1
H9A_15 H 0.554850 0.836488 0.536311 0.056 Uiso 1 1 calc R U . E 1
H9B_15 H 0.468080 0.850465 0.565567 0.056 Uiso 1 1 calc R U . E 1
H9C_15 H 0.514512 0.784413 0.561475 0.056 Uiso 1 1 calc R U . E 1
C10_15 C 0.4715(5) 0.8214(5) 0.7060(6) 0.048(2) Uani 1 1 d D U . E 1
H10A_15 H 0.465820 0.781085 0.659677 0.071 Uiso 1 1 calc R U . E 1
H10B_15 H 0.420766 0.843318 0.721418 0.071 Uiso 1 1 calc R U . E 1
H10C_15 H 0.490849 0.805272 0.738722 0.071 Uiso 1 1 calc R U . E 1
C1_16 C 0.7406(4) 0.7279(3) 0.8113(3) 0.0231(13) Uani 1 1 d D U . F 1
C2_16 C 0.6927(4) 0.7876(3) 0.8452(3) 0.0198(14) Uani 1 1 d D U . F 1
C3_16 C 0.7425(4) 0.8479(3) 0.8799(3) 0.0228(14) Uani 1 1 d D U . F 1
C4_16 C 0.8207(4) 0.8260(4) 0.8674(3) 0.0260(15) Uani 1 1 d D U . F 1
C5_16 C 0.8191(4) 0.7522(4) 0.8257(3) 0.0252(15) Uani 1 1 d D U . F 1
C6_16 C 0.8887(5) 0.7062(5) 0.8044(5) 0.042(2) Uani 1 1 d D U . F 1
H6A_16 H 0.878072 0.664957 0.759501 0.062 Uiso 1 1 calc R U . F 1
H6B_16 H 0.899961 0.690660 0.839471 0.062 Uiso 1 1 calc R U . F 1
H6C_16 H 0.933622 0.732664 0.800231 0.062 Uiso 1 1 calc R U . F 1
C7_16 C 0.8910(5) 0.8718(5) 0.8999(4) 0.044(2) Uani 1 1 d D U . F 1
H7A_16 H 0.931932 0.859838 0.865132 0.067 Uiso 1 1 calc R U . F 1
H7B_16 H 0.909760 0.864316 0.938626 0.067 Uiso 1 1 calc R U . F 1
H7C_16 H 0.877300 0.921324 0.917097 0.067 Uiso 1 1 calc R U . F 1
C8_16 C 0.7179(6) 0.9220(4) 0.9240(4) 0.036(2) Uani 1 1 d D U . F 1
H8A_16 H 0.730441 0.950401 0.900439 0.055 Uiso 1 1 calc R U . F 1
H8B_16 H 0.745504 0.941514 0.968812 0.055 Uiso 1 1 calc R U . F 1
H8C_16 H 0.661694 0.922587 0.931555 0.055 Uiso 1 1 calc R U . F 1
C9_16 C 0.6058(4) 0.7848(4) 0.8470(4) 0.0315(17) Uani 1 1 d D U . F 1
H9A_16 H 0.584656 0.768817 0.799974 0.047 Uiso 1 1 calc R U . F 1
H9B_16 H 0.586537 0.831889 0.877626 0.047 Uiso 1 1 calc R U . F 1
H9C_16 H 0.589332 0.751982 0.864512 0.047 Uiso 1 1 calc R U . F 1
C10_16 C 0.7128(5) 0.6520(3) 0.7744(4) 0.0285(17) Uani 1 1 d D U . F 1
H10A_16 H 0.662121 0.649145 0.752244 0.043 Uiso 1 1 calc R U . F 1
H10B_16 H 0.707647 0.633694 0.808148 0.043 Uiso 1 1 calc R U . F 1
H10C_16 H 0.750465 0.624030 0.739008 0.043 Uiso 1 1 calc R U . F 1
C1_17 C 0.9586(4) 0.8649(4) 0.6451(3) 0.0306(17) Uani 1 1 d D U . G 1
C2_17 C 0.9579(4) 0.8942(4) 0.7185(3) 0.0262(16) Uani 1 1 d D U . G 1
C3_17 C 0.9120(4) 0.9551(4) 0.7450(3) 0.0281(16) Uani 1 1 d D U . G 1
C4_17 C 0.8836(5) 0.9631(4) 0.6876(4) 0.0323(17) Uani 1 1 d D U . G 1
C5_17 C 0.9128(5) 0.9069(4) 0.6258(4) 0.0363(18) Uani 1 1 d D U . G 1
C6_17 C 0.9026(6) 0.8979(7) 0.5536(5) 0.065(4) Uani 1 1 d D U . G 1
H6A_17 H 0.943860 0.924372 0.544149 0.098 Uiso 1 1 calc R U . G 1
H6B_17 H 0.851776 0.915698 0.549227 0.098 Uiso 1 1 calc R U . G 1
H6C_17 H 0.905637 0.847890 0.520281 0.098 Uiso 1 1 calc R U . G 1
C7_17 C 0.8367(6) 1.0214(5) 0.6897(7) 0.059(3) Uani 1 1 d D U . G 1
H7A_17 H 0.868613 1.050398 0.675061 0.089 Uiso 1 1 calc R U . G 1
H7B_17 H 0.818685 1.050486 0.737215 0.089 Uiso 1 1 calc R U . G 1
H7C_17 H 0.791600 1.002054 0.658337 0.089 Uiso 1 1 calc R U . G 1
C8_17 C 0.8978(6) 1.0050(4) 0.8198(4) 0.038(2) Uani 1 1 d D U . G 1
H8A_17 H 0.876272 1.048666 0.823409 0.056 Uiso 1 1 calc R U . G 1
H8B_17 H 0.947034 1.015511 0.845941 0.056 Uiso 1 1 calc R U . G 1
H8C_17 H 0.860840 0.983320 0.838887 0.056 Uiso 1 1 calc R U . G 1
C9_17 C 1.0042(5) 0.8673(4) 0.7608(4) 0.0347(19) Uani 1 1 d D U . G 1
H9A_17 H 0.977583 0.825870 0.759419 0.052 Uiso 1 1 calc R U . G 1
H9B_17 H 1.008653 0.904282 0.809028 0.052 Uiso 1 1 calc R U . G 1
H9C_17 H 1.056343 0.854412 0.741251 0.052 Uiso 1 1 calc R U . G 1
C10_17 C 1.0075(5) 0.8033(5) 0.5976(5) 0.046(2) Uani 1 1 d D U . G 1
H10A_17 H 0.985969 0.782750 0.550273 0.070 Uiso 1 1 calc R U . G 1
H10B_17 H 1.007132 0.767682 0.614057 0.070 Uiso 1 1 calc R U . G 1
H10C_17 H 1.061121 0.819749 0.597778 0.070 Uiso 1 1 calc R U . G 1
C1_18 C 1.1107(4) 0.0369(3) -0.2294(3) 0.0278(16) Uani 1 1 d D U . H 1
C2_18 C 1.1058(4) 0.0685(3) -0.1562(3) 0.0241(15) Uani 1 1 d D U . H 1
C3_18 C 1.0578(4) 0.1280(3) -0.1351(3) 0.0269(16) Uani 1 1 d D U . H 1
C4_18 C 1.0330(5) 0.1333(4) -0.1947(4) 0.0334(17) Uani 1 1 d D U . H 1
C5_18 C 1.0653(5) 0.0765(4) -0.2534(3) 0.0300(17) Uani 1 1 d D U . H 1
C6_18 C 1.0509(6) 0.0562(5) -0.3279(4) 0.047(2) Uani 1 1 d D U . H 1
H6A_18 H 1.100691 0.052274 -0.351133 0.070 Uiso 1 1 calc R U . H 1
H6B_18 H 1.019471 0.092115 -0.331757 0.070 Uiso 1 1 calc R U . H 1
H6C_18 H 1.022915 0.010719 -0.350028 0.070 Uiso 1 1 calc R U . H 1
C7_18 C 0.9776(5) 0.1857(5) -0.1972(5) 0.046(2) Uani 1 1 d D U . H 1
H7A_18 H 0.994141 0.198822 -0.232933 0.070 Uiso 1 1 calc R U . H 1
H7B_18 H 0.977408 0.227795 -0.151900 0.070 Uiso 1 1 calc R U . H 1
H7C_18 H 0.925080 0.164708 -0.208414 0.070 Uiso 1 1 calc R U . H 1
C8_18 C 1.0291(6) 0.1720(5) -0.0621(4) 0.042(2) Uani 1 1 d D U . H 1
H8A_18 H 1.017365 0.219407 -0.055335 0.063 Uiso 1 1 calc R U . H 1
H8B_18 H 1.069476 0.175133 -0.028653 0.063 Uiso 1 1 calc R U . H 1
H8C_18 H 0.981917 0.150049 -0.054852 0.063 Uiso 1 1 calc R U . H 1
C9_18 C 1.1394(5) 0.0414(4) -0.1089(4) 0.0333(19) Uani 1 1 d D U . H 1
H9A_18 H 1.168279 -0.001590 -0.136575 0.050 Uiso 1 1 calc R U . H 1
H9B_18 H 1.097143 0.031051 -0.084676 0.050 Uiso 1 1 calc R U . H 1
H9C_18 H 1.174659 0.077273 -0.074874 0.050 Uiso 1 1 calc R U . H 1
C10_18 C 1.1507(6) -0.0314(4) -0.2774(4) 0.040(2) Uani 1 1 d D U . H 1
H10A_18 H 1.116121 -0.059964 -0.316819 0.060 Uiso 1 1 calc R U . H 1
H10B_18 H 1.162617 -0.057683 -0.251704 0.060 Uiso 1 1 calc R U . H 1
H10C_18 H 1.199086 -0.020461 -0.294505 0.060 Uiso 1 1 calc R U . H 1
C1_19 C 1.1943(4) 0.2167(3) -0.3435(3) 0.0236(15) Uani 1 1 d D U . I 1
C2_19 C 1.2454(5) 0.1585(3) -0.3756(3) 0.0292(16) Uani 1 1 d D U . I 1
C3_19 C 1.3221(4) 0.1851(4) -0.3611(3) 0.0339(17) Uani 1 1 d D U . I 1
C4_19 C 1.3205(4) 0.2594(4) -0.3195(4) 0.0321(16) Uani 1 1 d D U . I 1
C5_19 C 1.2412(4) 0.2782(3) -0.3095(3) 0.0230(14) Uani 1 1 d D U . I 1
C6_19 C 1.2126(5) 0.3525(4) -0.2735(4) 0.036(2) Uani 1 1 d D U . I 1
H6A_19 H 1.225275 0.376529 -0.301331 0.054 Uiso 1 1 calc R U . I 1
H6B_19 H 1.237743 0.377673 -0.227658 0.054 Uiso 1 1 calc R U . I 1
H6C_19 H 1.156035 0.351795 -0.267959 0.054 Uiso 1 1 calc R U . I 1
C7_19 C 1.3897(5) 0.3084(5) -0.2948(5) 0.048(2) Uani 1 1 d D U . I 1
H7A_19 H 1.423904 0.294714 -0.266938 0.072 Uiso 1 1 calc R U . I 1
H7B_19 H 1.372313 0.356656 -0.266288 0.072 Uiso 1 1 calc R U . I 1
H7C_19 H 1.418155 0.305808 -0.334893 0.072 Uiso 1 1 calc R U . I 1
C8_19 C 1.3942(6) 0.1421(6) -0.3913(5) 0.059(3) Uani 1 1 d D U . I 1
H8A_19 H 1.389454 0.117272 -0.442058 0.089 Uiso 1 1 calc R U . I 1
H8B_19 H 1.399679 0.107686 -0.373552 0.089 Uiso 1 1 calc R U . I 1
H8C_19 H 1.440168 0.173436 -0.377751 0.089 Uiso 1 1 calc R U . I 1
C9_19 C 1.2221(6) 0.0829(3) -0.4215(4) 0.043(2) Uani 1 1 d D U . I 1
H9A_19 H 1.165663 0.079369 -0.429640 0.064 Uiso 1 1 calc R U . I 1
H9B_19 H 1.236441 0.054304 -0.398711 0.064 Uiso 1 1 calc R U . I 1
H9C_19 H 1.248914 0.065707 -0.465936 0.064 Uiso 1 1 calc R U . I 1
C10_19 C 1.1071(4) 0.2145(4) -0.3481(4) 0.0318(18) Uani 1 1 d D U . I 1
H10A_19 H 1.090594 0.224324 -0.386031 0.048 Uiso 1 1 calc R U . I 1
H10B_19 H 1.086029 0.250077 -0.304195 0.048 Uiso 1 1 calc R U . I 1
H10C_19 H 1.087751 0.167715 -0.357144 0.048 Uiso 1 1 calc R U . I 1
C1_20 C 1.4169(4) 0.0562(4) -0.2405(3) 0.0308(16) Uani 1 1 d D U . J 1
C2_20 C 1.3864(4) 0.0470(4) -0.1839(4) 0.0307(17) Uani 1 1 d D U . J 1
C3_20 C 1.4163(4) 0.1024(4) -0.1211(4) 0.0333(17) Uani 1 1 d D U . J 1
C4_20 C 1.4641(5) 0.1469(4) -0.1375(4) 0.0361(18) Uani 1 1 d D U . J 1
C5_20 C 1.4638(5) 0.1179(4) -0.2115(4) 0.0336(17) Uani 1 1 d D U . J 1
C6_20 C 1.5095(6) 0.1474(5) -0.2512(5) 0.049(3) Uani 1 1 d D U . J 1
H6A_20 H 1.510317 0.112635 -0.300440 0.074 Uiso 1 1 calc R U . J 1
H6B_20 H 1.562886 0.158301 -0.232842 0.074 Uiso 1 1 calc R U . J 1
H6C_20 H 1.485018 0.190448 -0.246423 0.074 Uiso 1 1 calc R U . J 1
C7_20 C 1.5156(6) 0.2067(5) -0.0894(5) 0.056(3) Uani 1 1 d D U . J 1
H7A_20 H 1.564481 0.188227 -0.081567 0.084 Uiso 1 1 calc R U . J 1
H7B_20 H 1.489406 0.233166 -0.044941 0.084 Uiso 1 1 calc R U . J 1
H7C_20 H 1.526801 0.237988 -0.110096 0.084 Uiso 1 1 calc R U . J 1
C8_20 C 1.4043(7) 0.1069(6) -0.0506(5) 0.059(3) Uani 1 1 d D U . J 1
H8A_20 H 1.352311 0.088432 -0.048759 0.089 Uiso 1 1 calc R U . J 1
H8B_20 H 1.409032 0.156210 -0.015067 0.089 Uiso 1 1 calc R U . J 1
H8C_20 H 1.443716 0.079117 -0.042079 0.089 Uiso 1 1 calc R U . J 1
C9_20 C 1.3393(5) -0.0158(5) -0.1904(6) 0.055(3) Uani 1 1 d D U . J 1
H9A_20 H 1.309835 -0.036200 -0.234331 0.082 Uiso 1 1 calc R U . J 1
H9B_20 H 1.303215 -0.000976 -0.151553 0.082 Uiso 1 1 calc R U . J 1
H9C_20 H 1.374381 -0.051181 -0.189627 0.082 Uiso 1 1 calc R U . J 1
C10_20 C 1.4018(6) 0.0071(5) -0.3161(4) 0.047(2) Uani 1 1 d D U . J 1
H10A_20 H 1.436430 0.019830 -0.344451 0.071 Uiso 1 1 calc R U . J 1
H10B_20 H 1.347530 0.010745 -0.327830 0.071 Uiso 1 1 calc R U . J 1
H10C_20 H 1.411734 -0.041429 -0.325233 0.071 Uiso 1 1 calc R U . J 1
O1_10 O 0.260(2) 0.639(2) 0.2637(14) 0.0690(16) Uani 0.286(6) 1 d D U P A 3
C1_10 C 0.2586(10) 0.6507(9) 0.2071(9) 0.0700(14) Uani 0.286(6) 1 d D U P A 3
C2_10 C 0.2983(12) 0.7221(10) 0.2233(9) 0.0711(15) Uani 0.286(6) 1 d D U P A 3
F1_10 F 0.2516(14) 0.7764(10) 0.2520(10) 0.076(2) Uani 0.286(6) 1 d D U P A 3
F2_10 F 0.3263(14) 0.7214(12) 0.1660(9) 0.072(2) Uani 0.286(6) 1 d D U P A 3
F3_10 F 0.3594(12) 0.7354(12) 0.2660(10) 0.066(2) Uani 0.286(6) 1 d D U P A 3
C3_10 C 0.3105(12) 0.5933(10) 0.1510(9) 0.0718(16) Uani 0.286(6) 1 d D U P A 3
F4_10 F 0.2925(16) 0.5321(10) 0.1496(10) 0.073(2) Uani 0.286(6) 1 d D U P A 3
F5_10 F 0.3856(12) 0.6115(16) 0.1664(12) 0.073(3) Uani 0.286(6) 1 d D U P A 3
F6_10 F 0.2925(15) 0.5875(13) 0.0886(9) 0.073(2) Uani 0.286(6) 1 d D U P A 3
C4_10 C 0.1752(11) 0.6426(11) 0.1775(10) 0.0720(16) Uani 0.286(6) 1 d D U P A 3
F7_10 F 0.1518(14) 0.5754(11) 0.1450(11) 0.075(2) Uani 0.286(6) 1 d D U P A 3
F8_10 F 0.1727(14) 0.6659(13) 0.1303(9) 0.075(2) Uani 0.286(6) 1 d D U P A 3
F9_10 F 0.1233(12) 0.6790(13) 0.2254(10) 0.075(3) Uani 0.286(6) 1 d D U P A 3
O1_21 O 0.271(2) 0.6732(16) 0.2707(10) 0.0708(16) Uani 0.221(4) 1 d D U P A 2
C1_21 C 0.2692(11) 0.6579(9) 0.2026(10) 0.0713(14) Uani 0.221(4) 1 d D U P A 2
C2_21 C 0.2140(13) 0.5945(11) 0.1611(10) 0.0727(16) Uani 0.221(4) 1 d D U P A 2
F1_21 F 0.1407(13) 0.6107(17) 0.1788(14) 0.075(2) Uani 0.221(4) 1 d D U P A 2
F2_21 F 0.2191(19) 0.5728(15) 0.0929(9) 0.075(2) Uani 0.221(4) 1 d D U P A 2
F3_21 F 0.2330(19) 0.5404(12) 0.1728(12) 0.075(2) Uani 0.221(4) 1 d D U P A 2
C3_21 C 0.3511(12) 0.6431(12) 0.1696(11) 0.0733(16) Uani 0.221(4) 1 d D U P A 2
F4_21 F 0.4062(14) 0.6871(14) 0.2105(11) 0.074(3) Uani 0.221(4) 1 d D U P A 2
F5_21 F 0.3707(17) 0.5783(12) 0.1571(14) 0.075(2) Uani 0.221(4) 1 d D U P A 2
F6_21 F 0.3501(17) 0.6493(15) 0.1108(10) 0.075(2) Uani 0.221(4) 1 d D U P A 2
C4_21 C 0.2408(13) 0.7270(11) 0.2032(11) 0.0733(15) Uani 0.221(4) 1 d D U P A 2
F7_21 F 0.3019(15) 0.7710(14) 0.2196(13) 0.073(2) Uani 0.221(4) 1 d D U P A 2
F8_21 F 0.2069(17) 0.7175(15) 0.1457(10) 0.076(2) Uani 0.221(4) 1 d D U P A 2
F9_21 F 0.1867(16) 0.7533(15) 0.2530(11) 0.074(3) Uani 0.221(4) 1 d D U P A 2

loop_
_atom_site_aniso_label
_atom_site_aniso_U_11
_atom_site_aniso_U_22
_atom_site_aniso_U_33
_atom_site_aniso_U_23
_atom_site_aniso_U_13
_atom_site_aniso_U_12
Ga1 0.0236(4) 0.0212(4) 0.0180(3) 0.0102(3) 0.0013(4) 0.0023(4)
Ga2 0.0261(5) 0.0264(4) 0.0202(3) 0.0144(3) 0.0022(4) 0.0042(4)
Al1 0.0157(11) 0.0198(9) 0.0116(8) 0.0055(7) 0.0020(8) -0.0018(9)
Al2 0.0230(12) 0.0191(11) 0.0261(11) 0.0144(9) 0.0042(10) 0.0049(9)
Al3 0.0207(12) 0.0232(12) 0.0213(11) 0.0121(9) 0.0004(9) -0.0030(9)
Al4 0.0222(12) 0.0243(12) 0.0227(11) 0.0147(9) 0.0009(9) 0.0002(10)
Al5 0.0213(11) 0.0266(10) 0.0137(8) 0.0096(7) 0.0040(9) 0.0048(10)
Al6 0.0228(13) 0.0299(13) 0.0263(12) 0.0179(10) 0.0060(10) 0.0078(10)
Al7 0.0211(12) 0.0172(9) 0.0334(11) 0.0059(8) 0.0049(10) 0.0006(10)
Al8 0.0291(13) 0.0195(10) 0.0226(10) 0.0084(8) -0.0029(10) 0.0016(10)
N1 0.023(3) 0.029(3) 0.029(3) 0.021(3) -0.001(3) 0.002(3)
N2 0.035(4) 0.039(3) 0.025(3) 0.023(3) 0.004(3) 0.005(4)
C1 0.038(5) 0.037(5) 0.045(5) 0.028(4) 0.000(4) -0.006(4)
C2 0.026(4) 0.055(6) 0.038(5) 0.033(4) -0.007(4) -0.004(4)
N3 0.024(3) 0.028(3) 0.010(2) 0.008(2) 0.004(3) -0.001(3)
N4 0.017(3) 0.025(3) 0.026(3) 0.013(3) 0.001(3) 0.005(3)
N5 0.037(4) 0.037(4) 0.034(4) 0.025(3) 0.012(3) 0.011(3)
N6 0.030(4) 0.035(4) 0.032(4) 0.019(3) -0.007(3) -0.012(3)
C3 0.028(4) 0.039(5) 0.024(4) 0.016(3) -0.011(3) -0.004(4)
C4 0.035(5) 0.044(5) 0.013(3) 0.008(3) 0.013(3) 0.001(4)
C5 0.037(5) 0.037(4) 0.026(3) 0.026(3) 0.005(4) 0.006(4)
C6 0.032(5) 0.051(5) 0.037(5) 0.013(4) 0.020(4) 0.026(4)
C7 0.023(4) 0.047(5) 0.047(5) 0.028(4) -0.001(4) 0.014(4)
C8 0.040(5) 0.023(4) 0.041(4) 0.018(3) -0.001(4) -0.002(4)
C9 0.040(5) 0.023(4) 0.048(5) 0.022(4) 0.004(4) 0.007(4)
C10 0.029(5) 0.067(7) 0.045(5) 0.035(5) 0.005(4) 0.014(5)
C11 0.036(5) 0.053(6) 0.041(5) 0.030(4) 0.020(4) 0.030(4)
C12 0.063(6) 0.046(5) 0.027(4) 0.024(4) 0.015(4) 0.018(5)
C13 0.037(5) 0.056(6) 0.031(4) 0.026(4) -0.009(4) 0.004(4)
C14 0.050(6) 0.045(5) 0.024(4) 0.018(4) -0.013(4) -0.011(4)
C15 0.031(5) 0.060(6) 0.038(5) 0.028(5) -0.001(4) -0.013(4)
C16 0.055(6) 0.035(5) 0.043(5) 0.025(4) -0.005(4) -0.004(4)
C17 0.042(5) 0.048(4) 0.032(4) 0.033(4) 0.009(4) 0.017(4)
C18 0.063(7) 0.034(5) 0.035(5) 0.019(4) 0.005(4) 0.014(4)
O1_1 0.027(3) 0.028(2) 0.054(3) 0.025(2) -0.005(3) -0.002(2)
C1_1 0.027(2) 0.028(2) 0.050(2) 0.0211(17) -0.0006(19) -0.0008(17)
C2_1 0.037(3) 0.042(3) 0.051(2) 0.0277(19) 0.001(2) 0.004(2)
F1_1 0.040(3) 0.061(4) 0.077(4) 0.052(3) 0.002(3) 0.006(3)
F2_1 0.043(3) 0.065(4) 0.073(4) 0.045(3) 0.019(3) 0.010(3)
F3_1 0.071(5) 0.051(3) 0.054(3) 0.017(2) -0.014(3) 0.004(3)
C3_1 0.027(2) 0.046(3) 0.053(3) 0.028(2) -0.001(2) 0.0020(19)
F4_1 0.031(3) 0.072(4) 0.058(3) 0.040(3) -0.008(2) -0.001(3)
F5_1 0.031(3) 0.050(3) 0.058(3) 0.029(2) 0.005(2) 0.011(2)
F6_1 0.031(3) 0.056(3) 0.067(4) 0.031(3) -0.001(3) -0.005(2)
C4_1 0.037(3) 0.029(2) 0.060(2) 0.012(2) 0.004(2) -0.004(2)
F7_1 0.061(4) 0.053(4) 0.057(2) 0.006(2) -0.006(3) -0.006(4)
F8_1 0.057(4) 0.029(2) 0.095(4) 0.022(3) 0.015(3) -0.005(3)
F9_1 0.040(3) 0.036(3) 0.074(4) 0.012(3) 0.011(3) 0.004(2)
O1_2 0.066(5) 0.025(3) 0.046(3) 0.025(2) 0.005(4) 0.002(3)
C1_2 0.067(3) 0.030(3) 0.063(3) 0.018(2) 0.010(3) 0.004(3)
C2_2 0.071(4) 0.031(3) 0.084(4) 0.024(3) 0.009(4) -0.001(3)
F1_2 0.080(6) 0.041(5) 0.107(5) 0.046(4) 0.006(5) -0.007(5)
F2_2 0.095(7) 0.044(4) 0.112(5) 0.011(4) -0.004(5) -0.018(4)
F3_2 0.077(4) 0.071(6) 0.103(6) 0.056(5) 0.028(5) 0.017(4)
C3_2 0.063(4) 0.046(4) 0.050(3) 0.007(3) 0.013(3) 0.005(3)
F4_2 0.069(5) 0.054(4) 0.023(4) 0.003(3) 0.009(4) -0.002(4)
F5_2 0.064(4) 0.069(6) 0.039(4) 0.001(4) 0.003(3) -0.006(4)
F6_2 0.102(7) 0.059(4) 0.065(4) -0.007(4) 0.019(5) 0.016(4)
C4_2 0.068(4) 0.047(4) 0.088(4) 0.031(3) 0.012(3) 0.012(3)
F7_2 0.066(4) 0.083(7) 0.107(7) 0.057(6) 0.008(5) 0.008(5)
F8_2 0.080(7) 0.049(4) 0.131(7) 0.027(4) 0.008(6) 0.018(4)
F9_2 0.083(6) 0.062(5) 0.099(4) 0.048(4) 0.004(4) 0.011(5)
O1_3 0.032(3) 0.055(5) 0.044(4) 0.027(4) 0.001(4) 0.002(4)
C1_3 0.028(3) 0.051(3) 0.039(2) 0.028(2) 0.003(2) -0.003(2)
C2_3 0.032(3) 0.069(4) 0.046(3) 0.040(3) -0.007(3) -0.014(3)
F1_3 0.037(5) 0.071(6) 0.048(3) 0.046(4) -0.007(3) -0.023(5)
F2_3 0.027(3) 0.091(7) 0.056(5) 0.053(6) -0.006(4) -0.016(4)
F3_3 0.059(6) 0.068(4) 0.061(5) 0.041(4) 0.005(5) -0.018(4)
C3_3 0.039(4) 0.055(4) 0.040(3) 0.031(2) -0.001(3) -0.008(3)
F4_3 0.046(4) 0.055(6) 0.034(4) 0.022(4) 0.005(4) -0.009(4)
F5_3 0.081(7) 0.062(4) 0.041(3) 0.030(3) -0.010(5) -0.027(4)
F6_3 0.051(4) 0.090(5) 0.063(5) 0.057(4) 0.006(4) 0.009(4)
C4_3 0.052(4) 0.050(3) 0.044(3) 0.025(3) 0.013(3) -0.001(3)
F7_3 0.066(5) 0.054(5) 0.048(5) 0.024(4) 0.009(5) -0.015(5)
F8_3 0.068(5) 0.067(5) 0.068(6) 0.029(5) 0.019(4) 0.018(4)
F9_3 0.078(6) 0.050(5) 0.041(3) 0.019(3) 0.008(4) -0.006(5)
O1_4 0.088(4) 0.090(3) 0.030(2) 0.031(2) -0.008(2) -0.019(3)
C1_4 0.090(3) 0.092(3) 0.0326(19) 0.032(2) -0.008(2) -0.019(3)
C2_4 0.090(3) 0.091(3) 0.034(2) 0.032(2) -0.010(2) -0.019(3)
F1_4 0.091(5) 0.091(3) 0.044(4) 0.034(3) -0.011(4) -0.022(3)
F2_4 0.094(5) 0.097(4) 0.034(3) 0.034(3) -0.011(3) -0.018(4)
F3_4 0.088(4) 0.096(5) 0.032(3) 0.027(4) -0.013(3) -0.020(4)
C3_4 0.092(3) 0.091(3) 0.039(2) 0.033(2) -0.007(2) -0.019(3)
F4_4 0.094(4) 0.091(4) 0.044(3) 0.031(3) -0.010(3) -0.021(3)
F5_4 0.095(4) 0.092(4) 0.050(4) 0.029(3) -0.008(3) -0.016(3)
F6_4 0.097(4) 0.092(4) 0.044(3) 0.037(3) -0.006(3) -0.020(4)
C4_4 0.091(3) 0.093(3) 0.035(2) 0.028(2) -0.008(2) -0.019(3)
F7_4 0.089(4) 0.099(4) 0.035(4) 0.021(4) -0.006(3) -0.019(3)
F8_4 0.095(4) 0.095(4) 0.034(2) 0.024(3) -0.009(3) -0.019(4)
F9_4 0.097(5) 0.094(4) 0.045(4) 0.031(3) -0.008(4) -0.016(3)
O1_5 0.051(4) 0.015(2) 0.036(3) 0.009(2) -0.007(3) -0.002(2)
C1_5 0.038(4) 0.019(3) 0.033(3) 0.004(3) 0.000(3) 0.000(3)
C2_5 0.062(5) 0.021(4) 0.036(4) 0.004(3) 0.001(4) 0.005(3)
F1_5 0.081(4) 0.036(3) 0.054(3) 0.026(2) -0.006(3) 0.004(3)
F2_5 0.083(5) 0.032(3) 0.061(3) 0.008(2) 0.002(3) 0.023(3)
F3_5 0.051(3) 0.048(3) 0.050(3) 0.017(3) -0.002(3) 0.010(3)
C3_5 0.049(5) 0.042(4) 0.029(3) 0.008(3) -0.012(4) -0.003(4)
F4_5 0.075(4) 0.064(4) 0.053(3) 0.034(3) -0.014(3) -0.004(3)
F5_5 0.064(4) 0.052(3) 0.044(3) 0.013(3) 0.012(3) -0.003(3)
F6_5 0.118(6) 0.047(3) 0.038(3) 0.005(2) -0.020(3) -0.026(4)
C4_5 0.054(5) 0.031(4) 0.052(5) 0.011(4) -0.011(4) -0.014(4)
F7_5 0.056(4) 0.079(4) 0.088(4) 0.044(4) -0.035(3) -0.017(3)
F8_5 0.085(5) 0.027(3) 0.075(4) 0.008(3) -0.005(4) -0.019(3)
F9_5 0.057(4) 0.049(3) 0.073(4) 0.029(3) 0.017(3) 0.000(3)
O1_6 0.023(2) 0.032(3) 0.054(4) 0.022(3) 0.001(2) 0.005(2)
C1_6 0.024(2) 0.035(2) 0.065(3) 0.026(2) -0.003(2) 0.0030(19)
C2_6 0.029(3) 0.035(2) 0.074(3) 0.028(2) -0.002(2) 0.003(2)
F1_6 0.035(4) 0.043(4) 0.090(4) 0.043(3) 0.004(3) 0.009(3)
F2_6 0.032(3) 0.037(3) 0.086(5) 0.026(4) 0.000(3) 0.007(3)
F3_6 0.037(4) 0.033(3) 0.077(3) 0.019(3) -0.006(3) 0.003(3)
C3_6 0.028(3) 0.038(3) 0.079(3) 0.031(2) 0.006(2) 0.005(3)
F4_6 0.033(4) 0.042(3) 0.104(5) 0.042(3) 0.010(4) 0.006(3)
F5_6 0.040(4) 0.055(4) 0.074(3) 0.033(3) 0.014(3) 0.009(3)
F6_6 0.028(3) 0.053(4) 0.090(5) 0.040(4) 0.007(3) 0.004(3)
C4_6 0.036(3) 0.052(3) 0.068(3) 0.022(2) -0.011(2) 0.008(3)
F7_6 0.055(5) 0.053(3) 0.078(5) 0.013(3) -0.016(4) -0.001(3)
F8_6 0.039(4) 0.076(4) 0.083(5) 0.032(4) -0.020(3) 0.010(4)
F9_6 0.044(3) 0.073(5) 0.058(3) 0.023(4) -0.010(3) 0.011(4)
O1_7 0.038(3) 0.036(3) 0.025(2) 0.011(2) 0.004(2) -0.003(3)
C1_7 0.046(4) 0.039(4) 0.023(3) 0.014(3) 0.014(3) 0.004(3)
C2_7 0.053(5) 0.039(4) 0.035(4) 0.013(3) 0.011(3) 0.000(4)
F1_7 0.089(5) 0.040(3) 0.053(3) 0.023(3) 0.017(3) 0.017(3)
F2_7 0.097(5) 0.058(3) 0.042(3) 0.028(2) 0.028(3) -0.007(4)
F3_7 0.055(4) 0.055(4) 0.072(4) 0.034(3) 0.006(3) -0.013(3)
C3_7 0.070(5) 0.040(4) 0.030(3) 0.013(3) 0.012(4) 0.013(4)
F4_7 0.100(5) 0.038(3) 0.042(3) 0.015(2) 0.012(3) 0.016(3)
F5_7 0.063(4) 0.069(4) 0.067(4) 0.027(3) 0.032(3) 0.031(3)
F6_7 0.099(5) 0.047(3) 0.025(2) 0.004(2) 0.010(3) 0.004(3)
C4_7 0.052(5) 0.065(5) 0.030(4) 0.026(4) -0.003(4) 0.001(4)
F7_7 0.080(5) 0.071(4) 0.052(3) 0.033(3) -0.016(3) -0.034(3)
F8_7 0.069(4) 0.104(5) 0.048(3) 0.049(3) -0.002(3) 0.006(4)
F9_7 0.045(3) 0.087(4) 0.053(3) 0.043(3) 0.009(3) 0.019(3)
O1_8 0.024(3) 0.032(3) 0.032(3) 0.015(2) 0.005(2) 0.004(2)
C1_8 0.028(4) 0.033(3) 0.024(3) 0.016(3) 0.003(3) 0.008(3)
C2_8 0.040(4) 0.048(4) 0.026(3) 0.023(3) 0.007(3) 0.012(4)
F1_8 0.085(4) 0.053(3) 0.027(2) 0.016(2) 0.017(3) 0.035(3)
F2_8 0.077(4) 0.062(3) 0.044(3) 0.040(3) 0.009(3) 0.007(3)
F3_8 0.060(3) 0.091(4) 0.040(3) 0.042(3) -0.003(3) 0.020(3)
C3_8 0.031(4) 0.033(4) 0.029(3) 0.018(3) 0.006(3) 0.004(3)
F4_8 0.057(3) 0.035(3) 0.029(2) 0.012(2) 0.006(2) 0.000(2)
F5_8 0.061(3) 0.038(3) 0.049(3) 0.022(2) 0.000(3) 0.015(3)
F6_8 0.055(3) 0.038(3) 0.064(3) 0.023(3) 0.002(3) -0.006(3)
C4_8 0.030(4) 0.047(4) 0.031(3) 0.029(3) 0.004(3) 0.007(3)
F7_8 0.031(3) 0.067(3) 0.035(2) 0.029(2) -0.003(2) 0.001(2)
F8_8 0.026(3) 0.086(4) 0.059(3) 0.048(3) 0.011(2) 0.010(3)
F9_8 0.055(4) 0.039(3) 0.058(3) 0.022(2) -0.004(3) 0.021(3)
O1_9 0.029(4) 0.029(5) 0.051(5) 0.023(5) -0.003(4) 0.002(4)
C1_9 0.032(3) 0.033(3) 0.054(3) 0.021(3) 0.000(3) -0.001(3)
C2_9 0.039(4) 0.035(3) 0.064(4) 0.016(3) 0.000(4) -0.005(3)
F1_9 0.045(9) 0.041(9) 0.060(4) 0.012(5) -0.002(5) -0.003(8)
F2_9 0.041(5) 0.037(6) 0.076(7) 0.019(6) 0.000(6) -0.007(5)
F3_9 0.040(5) 0.030(5) 0.074(7) 0.015(6) -0.002(6) -0.006(5)
C3_9 0.037(4) 0.040(4) 0.057(3) 0.027(3) 0.002(3) 0.000(4)
F4_9 0.047(8) 0.045(5) 0.047(6) 0.028(5) 0.005(6) -0.007(6)
F5_9 0.039(7) 0.048(6) 0.070(7) 0.037(6) 0.004(6) 0.003(6)
F6_9 0.039(5) 0.044(8) 0.067(7) 0.034(7) 0.007(5) 0.001(5)
C4_9 0.031(4) 0.043(4) 0.057(4) 0.023(3) -0.002(4) 0.002(3)
F7_9 0.034(8) 0.045(4) 0.061(5) 0.021(5) -0.006(7) 0.010(5)
F8_9 0.033(4) 0.056(7) 0.069(8) 0.032(6) -0.002(5) -0.001(5)
F9_9 0.032(8) 0.063(9) 0.061(5) 0.033(6) -0.003(6) 0.005(7)
O1_11 0.028(3) 0.039(5) 0.048(4) 0.029(4) 0.004(3) 0.001(3)
C1_11 0.029(3) 0.052(3) 0.041(2) 0.027(2) 0.003(2) 0.003(2)
C2_11 0.050(4) 0.056(3) 0.048(3) 0.025(3) 0.003(3) 0.018(3)
F1_11 0.091(7) 0.078(6) 0.047(3) 0.024(4) 0.014(4) 0.038(6)
F2_11 0.058(4) 0.091(6) 0.068(5) 0.041(5) 0.008(4) 0.040(4)
F3_11 0.073(5) 0.050(4) 0.069(6) 0.021(5) -0.002(5) 0.006(5)
C3_11 0.039(3) 0.050(3) 0.041(3) 0.026(3) 0.002(3) -0.007(3)
F4_11 0.091(6) 0.053(4) 0.052(4) 0.027(3) 0.021(5) 0.008(4)
F5_11 0.036(5) 0.057(4) 0.055(5) 0.039(4) -0.003(4) -0.006(4)
F6_11 0.043(4) 0.088(6) 0.045(4) 0.039(5) -0.006(3) -0.021(4)
C4_11 0.035(3) 0.075(4) 0.044(3) 0.040(3) -0.009(3) -0.014(3)
F7_11 0.063(6) 0.071(4) 0.059(5) 0.042(4) 0.008(5) -0.022(4)
F8_11 0.035(3) 0.112(7) 0.059(6) 0.058(6) -0.013(4) -0.018(4)
F9_11 0.045(5) 0.105(7) 0.048(4) 0.052(4) -0.009(4) -0.015(6)
O1_13 0.070(6) 0.027(3) 0.065(5) 0.019(3) -0.002(5) 0.003(3)
C1_13 0.068(3) 0.028(3) 0.065(3) 0.022(2) 0.007(3) 0.006(3)
C2_13 0.070(4) 0.043(4) 0.080(4) 0.027(3) 0.004(3) 0.011(3)
F1_13 0.060(5) 0.045(7) 0.091(7) 0.033(6) 0.000(6) 0.010(6)
F2_13 0.081(7) 0.051(4) 0.082(7) 0.036(4) 0.011(6) 0.022(5)
F3_13 0.071(7) 0.065(6) 0.080(4) 0.024(4) -0.001(4) 0.036(6)
C3_13 0.079(4) 0.035(3) 0.077(4) 0.029(3) 0.013(4) 0.004(4)
F4_13 0.079(4) 0.027(6) 0.090(6) 0.025(5) 0.013(4) 0.002(4)
F5_13 0.095(7) 0.047(7) 0.078(4) 0.035(4) 0.017(5) 0.012(7)
F6_13 0.081(7) 0.033(3) 0.084(6) 0.033(4) 0.016(6) 0.005(4)
C4_13 0.071(4) 0.048(4) 0.062(3) 0.019(3) 0.008(3) -0.005(4)
F7_13 0.072(5) 0.085(8) 0.063(6) 0.023(6) 0.007(4) -0.014(5)
F8_13 0.088(7) 0.058(5) 0.069(5) 0.019(4) 0.018(6) 0.006(5)
F9_13 0.075(7) 0.071(6) 0.071(6) 0.038(5) 0.006(6) -0.003(6)
O1_12 0.028(3) 0.039(4) 0.064(4) 0.021(4) -0.001(4) 0.005(3)
C1_12 0.029(3) 0.041(3) 0.071(3) 0.023(2) -0.004(3) 0.004(2)
C2_12 0.032(3) 0.049(3) 0.072(3) 0.027(3) -0.005(3) 0.005(3)
F1_12 0.044(6) 0.052(4) 0.069(4) 0.025(4) -0.008(5) 0.009(4)
F2_12 0.033(4) 0.065(7) 0.077(6) 0.033(6) -0.007(4) 0.006(4)
F3_12 0.038(6) 0.052(4) 0.077(6) 0.032(4) -0.005(5) 0.004(4)
C3_12 0.032(4) 0.041(3) 0.077(4) 0.021(3) -0.003(4) 0.005(3)
F4_12 0.038(6) 0.043(6) 0.077(4) 0.021(4) 0.002(5) 0.011(6)
F5_12 0.036(4) 0.043(5) 0.084(7) 0.022(5) -0.004(5) 0.001(4)
F6_12 0.037(5) 0.041(6) 0.083(6) 0.022(5) -0.006(5) 0.006(5)
C4_12 0.032(3) 0.047(3) 0.077(4) 0.025(3) -0.003(3) 0.000(3)
F7_12 0.033(6) 0.055(6) 0.080(5) 0.030(4) 0.001(5) 0.001(5)
F8_12 0.031(3) 0.060(6) 0.084(7) 0.029(5) -0.006(5) 0.001(4)
F9_12 0.039(7) 0.044(4) 0.078(4) 0.028(4) 0.002(5) -0.008(4)
O1_14 0.032(3) 0.045(4) 0.069(4) 0.022(4) -0.003(4) 0.005(3)
C1_14 0.032(3) 0.046(3) 0.072(3) 0.024(3) -0.004(3) 0.004(2)
C2_14 0.037(4) 0.054(5) 0.071(3) 0.026(3) -0.005(3) 0.005(4)
F1_14 0.043(9) 0.056(5) 0.073(5) 0.022(5) -0.006(7) 0.004(5)
F2_14 0.037(5) 0.065(8) 0.074(7) 0.031(7) -0.004(6) 0.006(6)
F3_14 0.037(5) 0.054(6) 0.071(8) 0.027(6) -0.003(5) 0.006(6)
C3_14 0.033(4) 0.045(3) 0.076(4) 0.023(3) -0.004(3) 0.005(3)
F4_14 0.036(6) 0.044(6) 0.076(4) 0.022(4) -0.005(4) 0.005(6)
F5_14 0.040(6) 0.047(4) 0.080(7) 0.025(5) -0.003(6) 0.002(5)
F6_14 0.034(4) 0.051(7) 0.080(7) 0.025(6) -0.003(4) 0.007(4)
C4_14 0.034(3) 0.047(3) 0.076(4) 0.025(3) -0.004(3) 0.002(3)
F7_14 0.035(6) 0.050(7) 0.078(5) 0.027(5) -0.003(5) 0.001(5)
F8_14 0.036(6) 0.051(7) 0.078(4) 0.026(5) -0.006(5) -0.001(5)
F9_14 0.037(7) 0.048(5) 0.083(7) 0.029(5) -0.005(6) 0.001(5)
C1_15 0.023(4) 0.032(4) 0.047(4) 0.027(3) 0.004(3) 0.012(3)
C2_15 0.023(4) 0.033(4) 0.030(3) 0.012(3) -0.002(3) 0.004(3)
C3_15 0.023(4) 0.025(4) 0.033(3) 0.016(3) 0.001(3) 0.010(3)
C4_15 0.025(4) 0.025(3) 0.027(3) 0.016(3) 0.003(3) 0.009(3)
C5_15 0.021(4) 0.035(4) 0.033(3) 0.019(3) 0.009(3) 0.011(3)
C6_15 0.041(6) 0.064(6) 0.035(4) 0.031(4) 0.018(4) 0.029(5)
C7_15 0.026(4) 0.037(4) 0.035(4) 0.012(3) -0.001(3) 0.006(3)
C8_15 0.028(5) 0.040(5) 0.042(4) 0.026(4) 0.004(4) 0.001(4)
C9_15 0.029(5) 0.032(4) 0.040(4) 0.007(3) -0.011(4) 0.008(4)
C10_15 0.026(5) 0.046(5) 0.086(7) 0.044(5) 0.014(5) 0.007(4)
C1_16 0.034(4) 0.022(3) 0.016(3) 0.012(2) -0.001(3) 0.001(3)
C2_16 0.026(3) 0.020(3) 0.020(3) 0.015(3) 0.002(3) -0.002(3)
C3_16 0.033(3) 0.027(3) 0.014(3) 0.014(2) 0.001(3) -0.007(3)
C4_16 0.029(4) 0.037(4) 0.020(3) 0.020(3) -0.008(3) -0.009(3)
C5_16 0.029(4) 0.039(4) 0.018(3) 0.022(3) 0.002(3) 0.003(3)
C6_16 0.040(5) 0.062(6) 0.039(5) 0.037(4) 0.012(4) 0.020(4)
C7_16 0.037(5) 0.073(6) 0.030(4) 0.031(4) -0.012(4) -0.020(5)
C8_16 0.056(6) 0.025(4) 0.028(4) 0.011(3) 0.000(4) -0.004(4)
C9_16 0.036(4) 0.034(4) 0.029(4) 0.017(3) 0.005(3) 0.000(4)
C10_16 0.046(5) 0.019(3) 0.021(3) 0.010(3) -0.006(3) 0.001(3)
C1_17 0.021(4) 0.038(4) 0.031(3) 0.015(3) 0.003(3) -0.009(3)
C2_17 0.014(4) 0.036(4) 0.034(3) 0.021(3) 0.000(3) -0.006(3)
C3_17 0.026(4) 0.028(4) 0.034(3) 0.017(3) 0.005(3) -0.003(3)
C4_17 0.027(4) 0.035(4) 0.049(4) 0.032(3) -0.006(3) -0.012(3)
C5_17 0.025(4) 0.058(5) 0.035(4) 0.029(4) -0.003(3) -0.012(4)
C6_17 0.049(7) 0.122(10) 0.048(5) 0.060(6) -0.018(5) -0.047(7)
C7_17 0.037(6) 0.057(6) 0.114(9) 0.066(7) -0.001(6) 0.003(5)
C8_17 0.041(5) 0.033(4) 0.035(4) 0.013(3) 0.008(4) -0.007(4)
C9_17 0.025(4) 0.039(5) 0.047(5) 0.026(4) -0.004(4) -0.003(4)
C10_17 0.038(5) 0.048(5) 0.043(5) 0.012(4) 0.012(4) -0.007(4)
C1_18 0.030(4) 0.024(4) 0.028(3) 0.010(3) 0.005(3) -0.004(3)
C2_18 0.025(4) 0.026(4) 0.027(3) 0.017(3) 0.004(3) -0.003(3)
C3_18 0.022(4) 0.024(4) 0.036(3) 0.015(3) 0.005(3) -0.003(3)
C4_18 0.022(4) 0.035(4) 0.050(4) 0.026(3) 0.001(3) -0.003(3)
C5_18 0.022(4) 0.039(4) 0.034(4) 0.022(3) -0.005(3) -0.007(3)
C6_18 0.037(6) 0.071(7) 0.043(4) 0.037(5) -0.018(4) -0.021(5)
C7_18 0.031(5) 0.054(6) 0.066(6) 0.038(5) -0.001(5) 0.003(4)
C8_18 0.037(5) 0.038(5) 0.048(4) 0.017(4) 0.014(4) 0.002(4)
C9_18 0.038(5) 0.034(4) 0.032(4) 0.019(4) 0.002(4) 0.007(4)
C10_18 0.044(6) 0.030(4) 0.034(4) 0.005(3) 0.013(4) -0.002(4)
C1_19 0.032(4) 0.025(3) 0.018(3) 0.014(3) 0.002(3) 0.006(3)
C2_19 0.048(4) 0.026(3) 0.020(3) 0.016(3) 0.009(3) 0.012(3)
C3_19 0.042(4) 0.055(4) 0.021(3) 0.031(3) 0.014(3) 0.019(3)
C4_19 0.031(4) 0.051(4) 0.025(4) 0.027(3) 0.003(3) 0.003(3)
C5_19 0.030(4) 0.028(3) 0.016(3) 0.014(2) -0.002(3) -0.001(3)
C6_19 0.051(6) 0.028(4) 0.027(4) 0.011(3) -0.001(4) -0.002(3)
C7_19 0.044(5) 0.076(6) 0.040(5) 0.042(5) -0.009(4) -0.019(5)
C8_19 0.064(7) 0.100(8) 0.041(5) 0.054(6) 0.029(5) 0.051(6)
C9_19 0.089(8) 0.026(4) 0.021(4) 0.016(3) 0.002(4) 0.010(4)
C10_19 0.032(4) 0.036(4) 0.032(4) 0.019(4) 0.003(3) 0.000(4)
C1_20 0.024(4) 0.043(4) 0.035(3) 0.025(3) 0.009(3) 0.019(3)
C2_20 0.026(4) 0.032(4) 0.045(4) 0.026(3) 0.006(3) 0.015(3)
C3_20 0.035(5) 0.038(4) 0.037(4) 0.025(3) 0.008(3) 0.020(3)
C4_20 0.036(5) 0.037(4) 0.038(4) 0.019(3) 0.003(3) 0.012(3)
C5_20 0.027(4) 0.041(4) 0.044(4) 0.028(3) 0.007(3) 0.013(3)
C6_20 0.042(6) 0.067(6) 0.061(6) 0.047(5) 0.018(5) 0.023(5)
C7_20 0.047(6) 0.057(6) 0.052(6) 0.015(5) -0.021(5) 0.007(5)
C8_20 0.066(8) 0.086(8) 0.051(5) 0.052(6) 0.026(5) 0.043(6)
C9_20 0.033(5) 0.043(5) 0.104(9) 0.048(6) 0.003(5) 0.012(4)
C10_20 0.040(6) 0.048(5) 0.047(4) 0.016(4) -0.007(4) 0.025(4)
O1_10 0.089(4) 0.090(3) 0.031(2) 0.032(2) -0.008(2) -0.020(3)
C1_10 0.090(3) 0.091(3) 0.033(2) 0.033(2) -0.008(2) -0.019(3)
C2_10 0.092(3) 0.091(3) 0.036(2) 0.034(2) -0.008(2) -0.019(3)
F1_10 0.097(5) 0.092(4) 0.041(4) 0.033(3) -0.010(3) -0.016(4)
F2_10 0.096(5) 0.093(4) 0.035(3) 0.037(3) -0.011(3) -0.020(4)
F3_10 0.091(4) 0.086(5) 0.036(4) 0.044(4) -0.007(3) -0.025(4)
C3_10 0.091(3) 0.092(3) 0.034(2) 0.031(2) -0.008(2) -0.018(3)
F4_10 0.094(5) 0.091(3) 0.035(4) 0.031(3) -0.009(4) -0.018(3)
F5_10 0.091(4) 0.096(4) 0.034(4) 0.031(4) -0.007(3) -0.018(3)
F6_10 0.095(5) 0.092(5) 0.033(3) 0.030(3) -0.008(3) -0.014(4)
C4_10 0.091(3) 0.093(3) 0.035(2) 0.032(2) -0.009(2) -0.018(3)
F7_10 0.091(4) 0.094(4) 0.040(4) 0.031(3) -0.011(4) -0.019(3)
F8_10 0.095(5) 0.098(4) 0.036(3) 0.035(3) -0.010(3) -0.015(4)
F9_10 0.091(4) 0.096(5) 0.039(4) 0.034(4) -0.006(3) -0.017(4)
O1_21 0.090(4) 0.091(3) 0.034(2) 0.032(2) -0.009(2) -0.019(3)
C1_21 0.091(3) 0.091(3) 0.034(2) 0.032(2) -0.009(2) -0.019(3)
C2_21 0.091(3) 0.092(3) 0.035(2) 0.030(2) -0.010(2) -0.019(3)
F1_21 0.090(4) 0.096(4) 0.036(4) 0.029(4) -0.012(3) -0.018(3)
F2_21 0.094(4) 0.095(4) 0.035(2) 0.029(3) -0.010(3) -0.017(4)
F3_21 0.094(4) 0.091(4) 0.041(3) 0.031(3) -0.010(4) -0.019(3)
C3_21 0.092(3) 0.093(3) 0.036(2) 0.031(2) -0.007(2) -0.018(3)
F4_21 0.091(4) 0.094(4) 0.039(4) 0.033(4) -0.007(3) -0.019(4)
F5_21 0.094(5) 0.093(4) 0.038(4) 0.030(3) -0.008(4) -0.017(3)
F6_21 0.096(5) 0.094(5) 0.037(3) 0.031(3) -0.005(3) -0.017(4)
C4_21 0.092(3) 0.092(3) 0.039(2) 0.033(2) -0.009(2) -0.018(3)
F7_21 0.094(4) 0.091(4) 0.040(4) 0.036(3) -0.009(3) -0.018(3)
F8_21 0.096(5) 0.093(5) 0.042(3) 0.034(4) -0.011(3) -0.016(4)
F9_21 0.093(5) 0.093(5) 0.041(4) 0.034(4) -0.008(3) -0.016(4)

loop_
_atom_type_symbol
_atom_type_description
_atom_type_scat_dispersion_real
_atom_type_scat_dispersion_imag
_atom_type_scat_source
C C 0.0033 0.0016 'International Tables Vol C Tables 4.2.6.8 and 6.1.1.4'
N N 0.0061 0.0033 'International Tables Vol C Tables 4.2.6.8 and 6.1.1.4'
O O 0.0106 0.0060 'International Tables Vol C Tables 4.2.6.8 and 6.1.1.4'
F F 0.0171 0.0103 'International Tables Vol C Tables 4.2.6.8 and 6.1.1.4'
Al Al 0.0645 0.0514 'International Tables Vol C Tables 4.2.6.8 and 6.1.1.4'
Ga Ga 0.2307 1.6083 'International Tables Vol C Tables 4.2.6.8 and 6.1.1.4'
H H 0.0000 0.0000 'International Tables Vol C Tables 4.2.6.8 and 6.1.1.4'

loop_
_geom_angle_atom_site_label_1
_geom_angle_atom_site_label_2
_geom_angle_atom_site_label_3
_geom_angle
_geom_angle_site_symmetry_1
_geom_angle_site_symmetry_3
_geom_angle_publ_flag
N4 Ga1 N3 76.2(2) . . ?
N4 Ga1 N1 75.6(2) . . ?
N3 Ga1 N1 74.7(2) . . ?
N4 Ga1 Al1 111.06(16) . . ?
N3 Ga1 Al1 165.80(15) . . ?
N1 Ga1 Al1 118.44(16) . . ?
N4 Ga1 Al3 111.14(18) . . ?
N3 Ga1 Al3 105.67(16) . . ?
N1 Ga1 Al3 173.26(17) . . ?
Al1 Ga1 Al3 60.59(7) . . ?
N4 Ga1 Al2 170.80(17) . . ?
N3 Ga1 Al2 110.72(16) . . ?
N1 Ga1 Al2 111.70(17) . . ?
Al1 Ga1 Al2 60.86(7) . . ?
Al3 Ga1 Al2 61.72(7) . . ?
N2 Ga2 N5 75.8(2) . . ?
N2 Ga2 N6 75.6(2) . . ?
N5 Ga2 N6 76.0(2) . . ?
N2 Ga2 Al6 105.92(17) . . ?
N5 Ga2 Al6 173.3(2) . . ?
N6 Ga2 Al6 110.8(2) . . ?
N2 Ga2 Al5 166.30(16) . . ?
N5 Ga2 Al5 116.62(18) . . ?
N6 Ga2 Al5 111.87(17) . . ?
Al6 Ga2 Al5 61.03(7) . . ?
N2 Ga2 Al4 110.28(18) . . ?
N5 Ga2 Al4 111.1(2) . . ?
N6 Ga2 Al4 171.49(19) . . ?
Al6 Ga2 Al4 62.19(7) . . ?
Al5 Ga2 Al4 61.07(7) . . ?
C2_16 Al1 C3_16 35.7(2) . . ?
C2_16 Al1 C1_16 35.4(2) . . ?
C3_16 Al1 C1_16 58.5(2) . . ?
C2_16 Al1 C4_16 58.4(2) . . ?
C3_16 Al1 C4_16 34.6(2) . . ?
C1_16 Al1 C4_16 57.8(2) . . ?
C2_16 Al1 C5_16 57.8(2) . . ?
C3_16 Al1 C5_16 57.1(2) . . ?
C1_16 Al1 C5_16 34.5(2) . . ?
C4_16 Al1 C5_16 34.0(2) . . ?
C2_16 Al1 Ga1 132.93(18) . . ?
C3_16 Al1 Ga1 167.97(19) . . ?
C1_16 Al1 Ga1 114.96(16) . . ?
C4_16 Al1 Ga1 153.17(19) . . ?
C5_16 Al1 Ga1 124.36(17) . . ?
C2_16 Al1 Al3 164.02(18) . . ?
C3_16 Al1 Al3 130.43(17) . . ?
C1_16 Al1 Al3 157.02(19) . . ?
C4_16 Al1 Al3 115.44(19) . . ?
C5_16 Al1 Al3 126.83(19) . . ?
Ga1 Al1 Al3 59.84(6) . . ?
C2_16 Al1 Al2 113.98(18) . . ?
C3_16 Al1 Al2 117.02(19) . . ?
C1_16 Al1 Al2 138.5(2) . . ?
C4_16 Al1 Al2 144.30(19) . . ?
C5_16 Al1 Al2 171.75(18) . . ?
Ga1 Al1 Al2 59.96(7) . . ?
Al3 Al1 Al2 61.16(8) . . ?
C5_15 Al2 C4_15 36.1(2) . . ?
C5_15 Al2 C3_15 59.2(2) . . ?
C4_15 Al2 C3_15 35.6(2) . . ?
C5_15 Al2 C2_15 58.7(2) . . ?
C4_15 Al2 C2_15 59.1(2) . . ?
C3_15 Al2 C2_15 35.2(2) . . ?
C5_15 Al2 C1_15 35.0(2) . . ?
C4_15 Al2 C1_15 58.9(2) . . ?
C3_15 Al2 C1_15 58.3(2) . . ?
C2_15 Al2 C1_15 34.8(2) . . ?
C5_15 Al2 Ga1 155.3(2) . . ?
C4_15 Al2 Ga1 165.69(19) . . ?
C3_15 Al2 Ga1 132.02(19) . . ?
C2_15 Al2 Ga1 115.55(19) . . ?
C1_15 Al2 Ga1 125.6(2) . . ?
C5_15 Al2 Al1 114.9(2) . . ?
C4_15 Al2 Al1 131.67(19) . . ?
C3_15 Al2 Al1 165.7(2) . . ?
C2_15 Al2 Al1 155.7(2) . . ?
C1_15 Al2 Al1 125.65(19) . . ?
Ga1 Al2 Al1 59.17(6) . . ?
C5_15 Al2 Al3 142.0(2) . . ?
C4_15 Al2 Al3 115.9(2) . . ?
C3_15 Al2 Al3 116.3(2) . . ?
C2_15 Al2 Al3 141.7(2) . . ?
C1_15 Al2 Al3 174.3(2) . . ?
Ga1 Al2 Al3 58.89(7) . . ?
Al1 Al2 Al3 59.09(8) . . ?
C3_17 Al3 C4_17 35.8(2) . . ?
C3_17 Al3 C2_17 35.6(2) . . ?
C4_17 Al3 C2_17 58.8(2) . . ?
C3_17 Al3 C5_17 58.8(2) . . ?
C4_17 Al3 C5_17 35.2(2) . . ?
C2_17 Al3 C5_17 57.8(2) . . ?
C3_17 Al3 C1_17 58.5(2) . . ?
C4_17 Al3 C1_17 57.9(3) . . ?
C2_17 Al3 C1_17 34.8(2) . . ?
C5_17 Al3 C1_17 34.0(2) . . ?
C3_17 Al3 Ga1 171.8(2) . . ?
C4_17 Al3 Ga1 151.0(2) . . ?
C2_17 Al3 Ga1 137.4(2) . . ?
C5_17 Al3 Ga1 124.0(2) . . ?
C1_17 Al3 Ga1 118.57(19) . . ?
C3_17 Al3 Al1 116.28(19) . . ?
C4_17 Al3 Al1 145.6(2) . . ?
C2_17 Al3 Al1 112.59(19) . . ?
C5_17 Al3 Al1 169.8(2) . . ?
C1_17 Al3 Al1 136.0(2) . . ?
Ga1 Al3 Al1 59.57(6) . . ?
C3_17 Al3 Al2 126.0(2) . . ?
C4_17 Al3 Al2 114.4(2) . . ?
C2_17 Al3 Al2 158.2(2) . . ?
C5_17 Al3 Al2 130.5(2) . . ?
C1_17 Al3 Al2 162.8(2) . . ?
Ga1 Al3 Al2 59.39(7) . . ?
Al1 Al3 Al2 59.75(8) . . ?
C1_18 Al4 C5_18 36.0(2) . . ?
C1_18 Al4 C2_18 35.7(2) . . ?
C5_18 Al4 C2_18 59.3(2) . . ?
C1_18 Al4 C4_18 59.2(3) . . ?
C5_18 Al4 C4_18 35.2(2) . . ?
C2_18 Al4 C4_18 58.7(2) . . ?
C1_18 Al4 C3_18 58.7(2) . . ?
C5_18 Al4 C3_18 58.3(2) . . ?
C2_18 Al4 C3_18 35.1(2) . . ?
C4_18 Al4 C3_18 34.7(2) . . ?
C1_18 Al4 Ga2 166.3(2) . . ?
C5_18 Al4 Ga2 155.3(2) . . ?
C2_18 Al4 Ga2 132.65(19) . . ?
C4_18 Al4 Ga2 125.6(2) . . ?
C3_18 Al4 Ga2 116.61(19) . . ?
C1_18 Al4 Al5 131.06(19) . . ?
C5_18 Al4 Al5 114.7(2) . . ?
C2_18 Al4 Al5 165.0(2) . . ?
C4_18 Al4 Al5 125.7(2) . . ?
C3_18 Al4 Al5 156.4(2) . . ?
Ga2 Al4 Al5 58.91(7) . . ?
C1_18 Al4 Al6 116.0(2) . . ?
C5_18 Al4 Al6 142.4(2) . . ?
C2_18 Al4 Al6 116.0(2) . . ?
C4_18 Al4 Al6 174.6(2) . . ?
C3_18 Al4 Al6 141.6(2) . . ?
Ga2 Al4 Al6 58.32(8) . . ?
Al5 Al4 Al6 59.02(8) . . ?
C2_19 Al5 C1_19 35.7(2) . . ?
C2_19 Al5 C3_19 34.7(2) . . ?
C1_19 Al5 C3_19 58.0(2) . . ?
C2_19 Al5 C5_19 58.0(2) . . ?
C1_19 Al5 C5_19 34.7(2) . . ?
C3_19 Al5 C5_19 57.0(2) . . ?
C2_19 Al5 C4_19 57.9(2) . . ?
C1_19 Al5 C4_19 57.8(2) . . ?
C3_19 Al5 C4_19 34.5(2) . . ?
C5_19 Al5 C4_19 34.1(2) . . ?
C2_19 Al5 Ga2 169.6(2) . . ?
C1_19 Al5 Ga2 134.19(18) . . ?
C3_19 Al5 Ga2 151.1(2) . . ?
C5_19 Al5 Ga2 115.44(16) . . ?
C4_19 Al5 Ga2 122.20(19) . . ?
C2_19 Al5 Al6 129.86(18) . . ?
C1_19 Al5 Al6 163.29(18) . . ?
C3_19 Al5 Al6 115.8(2) . . ?
C5_19 Al5 Al6 158.3(2) . . ?
C4_19 Al5 Al6 127.5(2) . . ?
Ga2 Al5 Al6 59.45(7) . . ?
C2_19 Al5 Al4 118.1(2) . . ?
C1_19 Al5 Al4 114.0(2) . . ?
C3_19 Al5 Al4 146.5(2) . . ?
C5_19 Al5 Al4 137.21(19) . . ?
C4_19 Al5 Al4 171.2(2) . . ?
Ga2 Al5 Al4 60.02(7) . . ?
Al6 Al5 Al4 61.30(8) . . ?
C1_20 Al6 C2_20 36.4(2) . . ?
C1_20 Al6 C5_20 35.6(2) . . ?
C2_20 Al6 C5_20 59.2(2) . . ?
C1_20 Al6 C3_20 59.3(2) . . ?
C2_20 Al6 C3_20 35.3(2) . . ?
C5_20 Al6 C3_20 58.1(2) . . ?
C1_20 Al6 C4_20 59.1(3) . . ?
C2_20 Al6 C4_20 58.6(3) . . ?
C5_20 Al6 C4_20 35.1(2) . . ?
C3_20 Al6 C4_20 34.4(2) . . ?
C1_20 Al6 Ga2 170.1(2) . . ?
C2_20 Al6 Ga2 151.5(2) . . ?
C5_20 Al6 Ga2 135.9(2) . . ?
C3_20 Al6 Ga2 123.59(19) . . ?
C4_20 Al6 Ga2 117.0(2) . . ?
C1_20 Al6 Al5 116.2(2) . . ?
C2_20 Al6 Al5 145.1(2) . . ?
C5_20 Al6 Al5 113.7(2) . . ?
C3_20 Al6 Al5 171.4(2) . . ?
C4_20 Al6 Al5 137.3(2) . . ?
Ga2 Al6 Al5 59.52(7) . . ?
C1_20 Al6 Al4 127.5(2) . . ?
C2_20 Al6 Al4 114.3(2) . . ?
C5_20 Al6 Al4 160.3(2) . . ?
C3_20 Al6 Al4 128.9(2) . . ?
C4_20 Al6 Al4 160.7(2) . . ?
Ga2 Al6 Al4 59.48(8) . . ?
Al5 Al6 Al4 59.68(9) . . ?
O1_8 Al7 O1_6 112.7(5) . . ?
O1_8 Al7 O1_5 107.2(3) . . ?
O1_6 Al7 O1_5 110.8(5) . . ?
O1_8 Al7 O1_7 109.0(3) . . ?
O1_6 Al7 O1_7 104.7(5) . . ?
O1_5 Al7 O1_7 112.5(3) . . ?
O1_9 Al8 O1_13 123.2(15) . . ?
O1_4 Al8 O1_3 106.2(11) . . ?
O1_4 Al8 O1_2 108.4(9) . . ?
O1_3 Al8 O1_2 107.7(9) . . ?
O1_9 Al8 O1_11 98.1(15) . . ?
O1_13 Al8 O1_11 108.5(10) . . ?
O1_4 Al8 O1_1 109.0(9) . . ?
O1_3 Al8 O1_1 113.9(7) . . ?
O1_2 Al8 O1_1 111.3(6) . . ?
O1_9 Al8 O1_21 110.6(16) . . ?
O1_13 Al8 O1_21 99.7(12) . . ?
O1_11 Al8 O1_21 118.0(12) . . ?
C1 N1 C2 110.3(7) . . ?
C1 N1 C9 110.7(6) . . ?
C2 N1 C9 112.2(7) . . ?
C1 N1 Ga1 108.6(5) . . ?
C2 N1 Ga1 103.9(5) . . ?
C9 N1 Ga1 111.0(5) . . ?
C13 N2 C17 110.9(7) . . ?
C13 N2 C12 114.7(7) . . ?
C17 N2 C12 109.0(7) . . ?
C13 N2 Ga2 103.2(5) . . ?
C17 N2 Ga2 106.7(4) . . ?
C12 N2 Ga2 111.9(5) . . ?
N1 C1 H1A 109.5 . . ?
N1 C1 H1B 109.5 . . ?
H1A C1 H1B 109.5 . . ?
N1 C1 H1C 109.5 . . ?
H1A C1 H1C 109.5 . . ?
H1B C1 H1C 109.5 . . ?
N1 C2 C3 111.5(7) . . ?
N1 C2 H2A 109.3 . . ?
C3 C2 H2A 109.3 . . ?
N1 C2 H2B 109.3 . . ?
C3 C2 H2B 109.3 . . ?
H2A C2 H2B 108.0 . . ?
C3 N3 C5 110.2(6) . . ?
C3 N3 C4 113.4(6) . . ?
C5 N3 C4 108.2(6) . . ?
C3 N3 Ga1 114.0(4) . . ?
C5 N3 Ga1 107.6(4) . . ?
C4 N3 Ga1 103.0(4) . . ?
C6 N4 C8 113.7(7) . . ?
C6 N4 C7 111.7(6) . . ?
C8 N4 C7 109.2(6) . . ?
C6 N4 Ga1 110.8(5) . . ?
C8 N4 Ga1 103.5(5) . . ?
C7 N4 Ga1 107.5(5) . . ?
C10 N5 C11 109.0(7) . . ?
C10 N5 C18 110.7(7) . . ?
C11 N5 C18 112.5(7) . . ?
C10 N5 Ga2 109.3(5) . . ?
C11 N5 Ga2 103.3(5) . . ?
C18 N5 Ga2 111.8(5) . . ?
C15 N6 C14 111.1(7) . . ?
C15 N6 C16 110.9(7) . . ?
C14 N6 C16 112.3(7) . . ?
C15 N6 Ga2 108.3(5) . . ?
C14 N6 Ga2 111.1(5) . . ?
C16 N6 Ga2 102.7(5) . . ?
N3 C3 C2 111.1(6) . . ?
N3 C3 H3A 109.4 . . ?
C2 C3 H3A 109.4 . . ?
N3 C3 H3B 109.4 . . ?
C2 C3 H3B 109.4 . . ?
H3A C3 H3B 108.0 . . ?
N3 C4 C6 109.4(6) . . ?
N3 C4 H4A 109.8 . . ?
C6 C4 H4A 109.8 . . ?
N3 C4 H4B 109.8 . . ?
C6 C4 H4B 109.8 . . ?
H4A C4 H4B 108.2 . . ?
N3 C5 H5A 109.5 . . ?
N3 C5 H5B 109.5 . . ?
H5A C5 H5B 109.5 . . ?
N3 C5 H5C 109.5 . . ?
H5A C5 H5C 109.5 . . ?
H5B C5 H5C 109.5 . . ?
N4 C6 C4 112.8(6) . . ?
N4 C6 H6A 109.0 . . ?
C4 C6 H6A 109.0 . . ?
N4 C6 H6B 109.0 . . ?
C4 C6 H6B 109.0 . . ?
H6A C6 H6B 107.8 . . ?
N4 C7 H7A 109.5 . . ?
N4 C7 H7B 109.5 . . ?
H7A C7 H7B 109.5 . . ?
N4 C7 H7C 109.5 . . ?
H7A C7 H7C 109.5 . . ?
H7B C7 H7C 109.5 . . ?
N4 C8 C9 112.0(7) . . ?
N4 C8 H8A 109.2 . . ?
C9 C8 H8A 109.2 . . ?
N4 C8 H8B 109.2 . . ?
C9 C8 H8B 109.2 . . ?
H8A C8 H8B 107.9 . . ?
N1 C9 C8 110.8(7) . . ?
N1 C9 H9A 109.5 . . ?
C8 C9 H9A 109.5 . . ?
N1 C9 H9B 109.5 . . ?
C8 C9 H9B 109.5 . . ?
H9A C9 H9B 108.1 . . ?
N5 C10 H10A 109.5 . . ?
N5 C10 H10B 109.5 . . ?
H10A C10 H10B 109.5 . . ?
N5 C10 H10C 109.5 . . ?
H10A C10 H10C 109.5 . . ?
H10B C10 H10C 109.5 . . ?
N5 C11 C12 112.4(7) . . ?
N5 C11 H11A 109.1 . . ?
C12 C11 H11A 109.1 . . ?
N5 C11 H11B 109.1 . . ?
C12 C11 H11B 109.1 . . ?
H11A C11 H11B 107.9 . . ?
N2 C12 C11 111.5(7) . . ?
N2 C12 H12A 109.3 . . ?
C11 C12 H12A 109.3 . . ?
N2 C12 H12B 109.3 . . ?
C11 C12 H12B 109.3 . . ?
H12A C12 H12B 108.0 . . ?
N2 C13 C14 112.0(7) . . ?
N2 C13 H13A 109.2 . . ?
C14 C13 H13A 109.2 . . ?
N2 C13 H13B 109.2 . . ?
C14 C13 H13B 109.2 . . ?
H13A C13 H13B 107.9 . . ?
N6 C14 C13 111.9(7) . . ?
N6 C14 H14A 109.2 . . ?
C13 C14 H14A 109.2 . . ?
N6 C14 H14B 109.2 . . ?
C13 C14 H14B 109.2 . . ?
H14A C14 H14B 107.9 . . ?
N6 C15 H15A 109.5 . . ?
N6 C15 H15B 109.5 . . ?
H15A C15 H15B 109.5 . . ?
N6 C15 H15C 109.5 . . ?
H15A C15 H15C 109.5 . . ?
H15B C15 H15C 109.5 . . ?
C18 C16 N6 113.6(7) . . ?
C18 C16 H16A 108.8 . . ?
N6 C16 H16A 108.8 . . ?
C18 C16 H16B 108.8 . . ?
N6 C16 H16B 108.8 . . ?
H16A C16 H16B 107.7 . . ?
N2 C17 H17A 109.5 . . ?
N2 C17 H17B 109.5 . . ?
H17A C17 H17B 109.5 . . ?
N2 C17 H17C 109.5 . . ?
H17A C17 H17C 109.5 . . ?
H17B C17 H17C 109.5 . . ?
C16 C18 N5 111.2(7) . . ?
C16 C18 H18A 109.4 . . ?
N5 C18 H18A 109.4 . . ?
C16 C18 H18B 109.4 . . ?
N5 C18 H18B 109.4 . . ?
H18A C18 H18B 108.0 . . ?
C1_1 O1_1 Al8 148.4(6) . . ?
O1_1 C1_1 C3_1 107.7(6) . . ?
O1_1 C1_1 C2_1 110.6(7) . . ?
C3_1 C1_1 C2_1 108.9(6) . . ?
O1_1 C1_1 C4_1 111.4(7) . . ?
C3_1 C1_1 C4_1 109.8(7) . . ?
C2_1 C1_1 C4_1 108.3(6) . . ?
F1_1 C2_1 F3_1 107.9(8) . . ?
F1_1 C2_1 F2_1 108.0(7) . . ?
F3_1 C2_1 F2_1 106.5(8) . . ?
F1_1 C2_1 C1_1 111.6(7) . . ?
F3_1 C2_1 C1_1 111.2(7) . . ?
F2_1 C2_1 C1_1 111.4(7) . . ?
F6_1 C3_1 F5_1 107.5(7) . . ?
F6_1 C3_1 F4_1 107.3(7) . . ?
F5_1 C3_1 F4_1 106.5(7) . . ?
F6_1 C3_1 C1_1 114.1(7) . . ?
F5_1 C3_1 C1_1 111.3(7) . . ?
F4_1 C3_1 C1_1 109.8(7) . . ?
F9_1 C4_1 F8_1 109.9(8) . . ?
F9_1 C4_1 F7_1 107.4(8) . . ?
F8_1 C4_1 F7_1 106.8(8) . . ?
F9_1 C4_1 C1_1 110.3(7) . . ?
F8_1 C4_1 C1_1 111.5(7) . . ?
F7_1 C4_1 C1_1 110.8(7) . . ?
C1_2 O1_2 Al8 149.2(9) . . ?
O1_2 C1_2 C4_2 114.1(11) . . ?
O1_2 C1_2 C3_2 112.1(9) . . ?
C4_2 C1_2 C3_2 109.8(9) . . ?
O1_2 C1_2 C2_2 101.4(9) . . ?
C4_2 C1_2 C2_2 109.8(9) . . ?
C3_2 C1_2 C2_2 109.2(9) . . ?
F2_2 C2_2 F1_2 109.6(12) . . ?
F2_2 C2_2 F3_2 106.3(12) . . ?
F1_2 C2_2 F3_2 107.9(12) . . ?
F2_2 C2_2 C1_2 112.5(11) . . ?
F1_2 C2_2 C1_2 111.7(10) . . ?
F3_2 C2_2 C1_2 108.5(10) . . ?
F5_2 C3_2 F4_2 109.3(11) . . ?
F5_2 C3_2 F6_2 107.7(11) . . ?
F4_2 C3_2 F6_2 107.9(11) . . ?
F5_2 C3_2 C1_2 113.1(10) . . ?
F4_2 C3_2 C1_2 106.8(9) . . ?
F6_2 C3_2 C1_2 111.9(11) . . ?
F9_2 C4_2 F8_2 106.1(12) . . ?
F9_2 C4_2 F7_2 104.2(12) . . ?
F8_2 C4_2 F7_2 109.1(12) . . ?
F9_2 C4_2 C1_2 111.9(11) . . ?
F8_2 C4_2 C1_2 112.0(11) . . ?
F7_2 C4_2 C1_2 113.0(11) . . ?
C1_3 O1_3 Al8 156.5(17) . . ?
O1_3 C1_3 C3_3 111.2(12) . . ?
O1_3 C1_3 C2_3 107.2(11) . . ?
C3_3 C1_3 C2_3 110.1(9) . . ?
O1_3 C1_3 C4_3 110.8(12) . . ?
C3_3 C1_3 C4_3 108.1(9) . . ?
C2_3 C1_3 C4_3 109.4(9) . . ?
F2_3 C2_3 F3_3 112.3(12) . . ?
F2_3 C2_3 F1_3 102.4(11) . . ?
F3_3 C2_3 F1_3 107.3(11) . . ?
F2_3 C2_3 C1_3 112.7(10) . . ?
F3_3 C2_3 C1_3 110.7(10) . . ?
F1_3 C2_3 C1_3 111.0(10) . . ?
F4_3 C3_3 F5_3 105.7(12) . . ?
F4_3 C3_3 F6_3 107.1(12) . . ?
F5_3 C3_3 F6_3 105.5(12) . . ?
F4_3 C3_3 C1_3 113.1(12) . . ?
F5_3 C3_3 C1_3 112.1(10) . . ?
F6_3 C3_3 C1_3 112.8(10) . . ?
F8_3 C4_3 F7_3 114.1(13) . . ?
F8_3 C4_3 F9_3 105.6(12) . . ?
F7_3 C4_3 F9_3 105.6(12) . . ?
F8_3 C4_3 C1_3 112.7(11) . . ?
F7_3 C4_3 C1_3 108.9(11) . . ?
F9_3 C4_3 C1_3 109.4(10) . . ?
C1_4 O1_4 Al8 152.3(19) . . ?
O1_4 C1_4 C3_4 112.8(13) . . ?
O1_4 C1_4 C2_4 109.7(13) . . ?
C3_4 C1_4 C2_4 110.4(10) . . ?
O1_4 C1_4 C4_4 103.9(13) . . ?
C3_4 C1_4 C4_4 109.4(10) . . ?
C2_4 C1_4 C4_4 110.6(10) . . ?
F3_4 C2_4 F2_4 107.4(12) . . ?
F3_4 C2_4 F1_4 107.2(13) . . ?
F2_4 C2_4 F1_4 105.3(12) . . ?
F3_4 C2_4 C1_4 111.5(11) . . ?
F2_4 C2_4 C1_4 115.5(12) . . ?
F1_4 C2_4 C1_4 109.5(12) . . ?
F4_4 C3_4 F6_4 111.3(13) . . ?
F4_4 C3_4 F5_4 107.7(13) . . ?
F6_4 C3_4 F5_4 107.5(13) . . ?
F4_4 C3_4 C1_4 110.2(12) . . ?
F6_4 C3_4 C1_4 110.3(11) . . ?
F5_4 C3_4 C1_4 109.8(12) . . ?
F9_4 C4_4 F8_4 106.6(12) . . ?
F9_4 C4_4 F7_4 104.6(13) . . ?
F8_4 C4_4 F7_4 109.3(13) . . ?
F9_4 C4_4 C1_4 115.2(12) . . ?
F8_4 C4_4 C1_4 108.9(12) . . ?
F7_4 C4_4 C1_4 111.9(12) . . ?
C1_5 O1_5 Al7 150.1(5) . . ?
O1_5 C1_5 C3_5 111.2(6) . . ?
O1_5 C1_5 C4_5 107.8(6) . . ?
C3_5 C1_5 C4_5 109.2(6) . . ?
O1_5 C1_5 C2_5 109.9(6) . . ?
C3_5 C1_5 C2_5 110.3(6) . . ?
C4_5 C1_5 C2_5 108.3(6) . . ?
F1_5 C2_5 F2_5 109.3(6) . . ?
F1_5 C2_5 F3_5 108.6(6) . . ?
F2_5 C2_5 F3_5 107.6(7) . . ?
F1_5 C2_5 C1_5 111.0(6) . . ?
F2_5 C2_5 C1_5 111.4(6) . . ?
F3_5 C2_5 C1_5 108.9(6) . . ?
F6_5 C3_5 F4_5 108.8(7) . . ?
F6_5 C3_5 F5_5 107.8(7) . . ?
F4_5 C3_5 F5_5 105.1(7) . . ?
F6_5 C3_5 C1_5 112.9(6) . . ?
F4_5 C3_5 C1_5 111.0(6) . . ?
F5_5 C3_5 C1_5 110.9(6) . . ?
F9_5 C4_5 F7_5 107.5(7) . . ?
F9_5 C4_5 F8_5 107.9(7) . . ?
F7_5 C4_5 F8_5 106.1(7) . . ?
F9_5 C4_5 C1_5 112.2(6) . . ?
F7_5 C4_5 C1_5 111.2(7) . . ?
F8_5 C4_5 C1_5 111.6(7) . . ?
C1_6 O1_6 Al7 146.2(11) . . ?
O1_6 C1_6 C4_6 113.2(9) . . ?
O1_6 C1_6 C2_6 107.1(9) . . ?
C4_6 C1_6 C2_6 108.2(8) . . ?
O1_6 C1_6 C3_6 110.2(9) . . ?
C4_6 C1_6 C3_6 108.7(8) . . ?
C2_6 C1_6 C3_6 109.4(8) . . ?
F1_6 C2_6 F3_6 106.7(9) . . ?
F1_6 C2_6 F2_6 110.7(10) . . ?
F3_6 C2_6 F2_6 104.1(9) . . ?
F1_6 C2_6 C1_6 110.9(9) . . ?
F3_6 C2_6 C1_6 111.5(9) . . ?
F2_6 C2_6 C1_6 112.7(9) . . ?
F6_6 C3_6 F4_6 109.4(9) . . ?
F6_6 C3_6 F5_6 108.3(9) . . ?
F4_6 C3_6 F5_6 105.6(9) . . ?
F6_6 C3_6 C1_6 113.4(9) . . ?
F4_6 C3_6 C1_6 110.2(8) . . ?
F5_6 C3_6 C1_6 109.6(8) . . ?
F8_6 C4_6 F9_6 109.7(10) . . ?
F8_6 C4_6 F7_6 105.6(10) . . ?
F9_6 C4_6 F7_6 107.3(10) . . ?
F8_6 C4_6 C1_6 112.6(9) . . ?
F9_6 C4_6 C1_6 109.7(9) . . ?
F7_6 C4_6 C1_6 111.8(9) . . ?
C1_7 O1_7 Al7 150.0(5) . . ?
O1_7 C1_7 C4_7 108.4(6) . . ?
O1_7 C1_7 C2_7 111.3(6) . . ?
C4_7 C1_7 C2_7 109.5(6) . . ?
O1_7 C1_7 C3_7 110.1(6) . . ?
C4_7 C1_7 C3_7 108.3(6) . . ?
C2_7 C1_7 C3_7 109.1(6) . . ?
F1_7 C2_7 F2_7 108.4(7) . . ?
F1_7 C2_7 F3_7 105.2(6) . . ?
F2_7 C2_7 F3_7 108.2(7) . . ?
F1_7 C2_7 C1_7 111.1(6) . . ?
F2_7 C2_7 C1_7 113.5(6) . . ?
F3_7 C2_7 C1_7 110.1(6) . . ?
F4_7 C3_7 F6_7 106.7(6) . . ?
F4_7 C3_7 F5_7 107.8(7) . . ?
F6_7 C3_7 F5_7 108.0(7) . . ?
F4_7 C3_7 C1_7 111.6(6) . . ?
F6_7 C3_7 C1_7 111.4(6) . . ?
F5_7 C3_7 C1_7 111.0(6) . . ?
F7_7 C4_7 F9_7 108.3(7) . . ?
F7_7 C4_7 F8_7 108.0(7) . . ?
F9_7 C4_7 F8_7 106.8(7) . . ?
F7_7 C4_7 C1_7 110.1(7) . . ?
F9_7 C4_7 C1_7 110.8(6) . . ?
F8_7 C4_7 C1_7 112.7(7) . . ?
C1_8 O1_8 Al7 146.7(5) . . ?
O1_8 C1_8 C4_8 110.8(5) . . ?
O1_8 C1_8 C2_8 107.0(6) . . ?
C4_8 C1_8 C2_8 109.9(5) . . ?
O1_8 C1_8 C3_8 111.1(5) . . ?
C4_8 C1_8 C3_8 109.1(5) . . ?
C2_8 C1_8 C3_8 108.8(5) . . ?
F3_8 C2_8 F1_8 107.0(7) . . ?
F3_8 C2_8 F2_8 108.2(6) . . ?
F1_8 C2_8 F2_8 106.9(6) . . ?
F3_8 C2_8 C1_8 111.5(6) . . ?
F1_8 C2_8 C1_8 111.3(6) . . ?
F2_8 C2_8 C1_8 111.7(6) . . ?
F6_8 C3_8 F4_8 108.5(6) . . ?
F6_8 C3_8 F5_8 108.2(6) . . ?
F4_8 C3_8 F5_8 106.2(6) . . ?
F6_8 C3_8 C1_8 113.8(6) . . ?
F4_8 C3_8 C1_8 110.2(5) . . ?
F5_8 C3_8 C1_8 109.5(6) . . ?
F9_8 C4_8 F8_8 107.7(6) . . ?
F9_8 C4_8 F7_8 107.6(6) . . ?
F8_8 C4_8 F7_8 106.1(6) . . ?
F9_8 C4_8 C1_8 110.7(6) . . ?
F8_8 C4_8 C1_8 113.6(5) . . ?
F7_8 C4_8 C1_8 110.8(5) . . ?
C1_9 O1_9 Al8 149(3) . . ?
O1_9 C1_9 C3_9 111.0(17) . . ?
O1_9 C1_9 C4_9 108.3(17) . . ?
C3_9 C1_9 C4_9 109.9(14) . . ?
O1_9 C1_9 C2_9 106.2(16) . . ?
C3_9 C1_9 C2_9 111.7(14) . . ?
C4_9 C1_9 C2_9 109.5(14) . . ?
F3_9 C2_9 F2_9 108.3(19) . . ?
F3_9 C2_9 F1_9 107(2) . . ?
F2_9 C2_9 F1_9 108(2) . . ?
F3_9 C2_9 C1_9 112.1(17) . . ?
F2_9 C2_9 C1_9 113.4(18) . . ?
F1_9 C2_9 C1_9 107.0(18) . . ?
F5_9 C3_9 F4_9 108(2) . . ?
F5_9 C3_9 F6_9 106(2) . . ?
F4_9 C3_9 F6_9 105.8(19) . . ?
F5_9 C3_9 C1_9 113(2) . . ?
F4_9 C3_9 C1_9 112.1(18) . . ?
F6_9 C3_9 C1_9 112.1(18) . . ?
F9_9 C4_9 F7_9 105.4(19) . . ?
F9_9 C4_9 F8_9 109(2) . . ?
F7_9 C4_9 F8_9 105.0(19) . . ?
F9_9 C4_9 C1_9 111.6(17) . . ?
F7_9 C4_9 C1_9 112.7(17) . . ?
F8_9 C4_9 C1_9 112.4(17) . . ?
C1_11 O1_11 Al8 144.1(13) . . ?
O1_11 C1_11 C4_11 112.4(11) . . ?
O1_11 C1_11 C3_11 105.2(12) . . ?
C4_11 C1_11 C3_11 108.4(9) . . ?
O1_11 C1_11 C2_11 109.5(11) . . ?
C4_11 C1_11 C2_11 113.6(10) . . ?
C3_11 C1_11 C2_11 107.3(9) . . ?
F1_11 C2_11 F2_11 111.5(12) . . ?
F1_11 C2_11 F3_11 105.8(14) . . ?
F2_11 C2_11 F3_11 105.5(13) . . ?
F1_11 C2_11 C1_11 109.6(11) . . ?
F2_11 C2_11 C1_11 110.6(11) . . ?
F3_11 C2_11 C1_11 113.6(12) . . ?
F4_11 C3_11 F6_11 105.0(12) . . ?
F4_11 C3_11 F5_11 108.6(12) . . ?
F6_11 C3_11 F5_11 107.5(12) . . ?
F4_11 C3_11 C1_11 111.6(10) . . ?
F6_11 C3_11 C1_11 113.7(10) . . ?
F5_11 C3_11 C1_11 110.2(12) . . ?
F8_11 C4_11 F9_11 109.9(11) . . ?
F8_11 C4_11 F7_11 98.9(12) . . ?
F9_11 C4_11 F7_11 106.2(12) . . ?
F8_11 C4_11 C1_11 115.6(11) . . ?
F9_11 C4_11 C1_11 113.7(11) . . ?
F7_11 C4_11 C1_11 111.2(10) . . ?
C1_13 O1_13 Al8 169.0(18) . . ?
O1_13 C1_13 C4_13 108.9(12) . . ?
O1_13 C1_13 C3_13 112.5(12) . . ?
C4_13 C1_13 C3_13 110.2(11) . . ?
O1_13 C1_13 C2_13 104.4(13) . . ?
C4_13 C1_13 C2_13 111.3(11) . . ?
C3_13 C1_13 C2_13 109.5(11) . . ?
F2_13 C2_13 F1_13 110.0(14) . . ?
F2_13 C2_13 F3_13 107.3(13) . . ?
F1_13 C2_13 F3_13 105.8(14) . . ?
F2_13 C2_13 C1_13 114.5(13) . . ?
F1_13 C2_13 C1_13 106.4(13) . . ?
F3_13 C2_13 C1_13 112.6(12) . . ?
F5_13 C3_13 F4_13 107.0(14) . . ?
F5_13 C3_13 F6_13 103.7(13) . . ?
F4_13 C3_13 F6_13 104.6(13) . . ?
F5_13 C3_13 C1_13 112.1(12) . . ?
F4_13 C3_13 C1_13 116.6(13) . . ?
F6_13 C3_13 C1_13 111.8(12) . . ?
F9_13 C4_13 F7_13 106.2(14) . . ?
F9_13 C4_13 F8_13 106.6(14) . . ?
F7_13 C4_13 F8_13 107.4(14) . . ?
F9_13 C4_13 C1_13 116.6(13) . . ?
F7_13 C4_13 C1_13 110.2(12) . . ?
F8_13 C4_13 C1_13 109.4(12) . . ?
C1_12 O1_12 Al7 146(3) . . ?
O1_12 C1_12 C2_12 112.4(19) . . ?
O1_12 C1_12 C3_12 106.5(18) . . ?
C2_12 C1_12 C3_12 108.4(13) . . ?
O1_12 C1_12 C4_12 111.6(18) . . ?
C2_12 C1_12 C4_12 106.8(12) . . ?
C3_12 C1_12 C4_12 111.2(13) . . ?
F3_12 C2_12 F1_12 115.7(19) . . ?
F3_12 C2_12 F2_12 104.8(17) . . ?
F1_12 C2_12 F2_12 106.8(18) . . ?
F3_12 C2_12 C1_12 109.1(15) . . ?
F1_12 C2_12 C1_12 108.1(17) . . ?
F2_12 C2_12 C1_12 112.4(17) . . ?
F6_12 C3_12 F4_12 115(2) . . ?
F6_12 C3_12 F5_12 106.9(19) . . ?
F4_12 C3_12 F5_12 105.3(17) . . ?
F6_12 C3_12 C1_12 110.8(18) . . ?
F4_12 C3_12 C1_12 109.4(15) . . ?
F5_12 C3_12 C1_12 109.4(16) . . ?
F7_12 C4_12 F8_12 111.4(18) . . ?
F7_12 C4_12 F9_12 109.6(18) . . ?
F8_12 C4_12 F9_12 104.8(18) . . ?
F7_12 C4_12 C1_12 109.6(16) . . ?
F8_12 C4_12 C1_12 111.9(16) . . ?
F9_12 C4_12 C1_12 109.5(15) . . ?
C1_14 O1_14 Al7 162(3) . . ?
O1_14 C1_14 C2_14 110.1(17) . . ?
O1_14 C1_14 C3_14 107.5(17) . . ?
C2_14 C1_14 C3_14 110.2(14) . . ?
O1_14 C1_14 C4_14 106.4(17) . . ?
C2_14 C1_14 C4_14 113.1(14) . . ?
C3_14 C1_14 C4_14 109.4(14) . . ?
F2_14 C2_14 F1_14 106.4(19) . . ?
F2_14 C2_14 F3_14 104.4(19) . . ?
F1_14 C2_14 F3_14 105.0(19) . . ?
F2_14 C2_14 C1_14 114.0(18) . . ?
F1_14 C2_14 C1_14 114.5(19) . . ?
F3_14 C2_14 C1_14 111.7(18) . . ?
F5_14 C3_14 F4_14 108(2) . . ?
F5_14 C3_14 F6_14 107(2) . . ?
F4_14 C3_14 F6_14 106(2) . . ?
F5_14 C3_14 C1_14 112.5(18) . . ?
F4_14 C3_14 C1_14 111.5(18) . . ?
F6_14 C3_14 C1_14 111.0(18) . . ?
F8_14 C4_14 F7_14 108(2) . . ?
F8_14 C4_14 F9_14 109(2) . . ?
F7_14 C4_14 F9_14 104(2) . . ?
F8_14 C4_14 C1_14 111.5(18) . . ?
F7_14 C4_14 C1_14 113.3(19) . . ?
F9_14 C4_14 C1_14 111.3(18) . . ?
C5_15 C1_15 C2_15 108.6(6) . . ?
C5_15 C1_15 C10_15 125.8(7) . . ?
C2_15 C1_15 C10_15 125.5(7) . . ?
C5_15 C1_15 Al2 70.5(4) . . ?
C2_15 C1_15 Al2 72.6(4) . . ?
C10_15 C1_15 Al2 125.5(5) . . ?
C1_15 C2_15 C3_15 107.6(6) . . ?
C1_15 C2_15 C9_15 126.5(7) . . ?
C3_15 C2_15 C9_15 125.3(7) . . ?
C1_15 C2_15 Al2 72.6(4) . . ?
C3_15 C2_15 Al2 71.0(4) . . ?
C9_15 C2_15 Al2 128.9(5) . . ?
C2_15 C3_15 C4_15 108.6(6) . . ?
C2_15 C3_15 C8_15 124.6(6) . . ?
C4_15 C3_15 C8_15 126.7(6) . . ?
C2_15 C3_15 Al2 73.7(4) . . ?
C4_15 C3_15 Al2 71.6(4) . . ?
C8_15 C3_15 Al2 124.1(5) . . ?
C3_15 C4_15 C5_15 107.0(6) . . ?
C3_15 C4_15 C7_15 128.6(6) . . ?
C5_15 C4_15 C7_15 124.3(6) . . ?
C3_15 C4_15 Al2 72.8(4) . . ?
C5_15 C4_15 Al2 71.9(4) . . ?
C7_15 C4_15 Al2 122.5(5) . . ?
C1_15 C5_15 C4_15 108.2(6) . . ?
C1_15 C5_15 C6_15 127.8(7) . . ?
C4_15 C5_15 C6_15 123.5(7) . . ?
C1_15 C5_15 Al2 74.5(4) . . ?
C4_15 C5_15 Al2 72.0(4) . . ?
C6_15 C5_15 Al2 126.1(6) . . ?
C5_15 C6_15 H6A_15 109.5 . . ?
C5_15 C6_15 H6B_15 109.5 . . ?
H6A_15 C6_15 H6B_15 109.5 . . ?
C5_15 C6_15 H6C_15 109.5 . . ?
H6A_15 C6_15 H6C_15 109.5 . . ?
H6B_15 C6_15 H6C_15 109.5 . . ?
C4_15 C7_15 H7A_15 109.5 . . ?
C4_15 C7_15 H7B_15 109.5 . . ?
H7A_15 C7_15 H7B_15 109.5 . . ?
C4_15 C7_15 H7C_15 109.5 . . ?
H7A_15 C7_15 H7C_15 109.5 . . ?
H7B_15 C7_15 H7C_15 109.5 . . ?
C3_15 C8_15 H8A_15 109.5 . . ?
C3_15 C8_15 H8B_15 109.5 . . ?
H8A_15 C8_15 H8B_15 109.5 . . ?
C3_15 C8_15 H8C_15 109.5 . . ?
H8A_15 C8_15 H8C_15 109.5 . . ?
H8B_15 C8_15 H8C_15 109.5 . . ?
C2_15 C9_15 H9A_15 109.5 . . ?
C2_15 C9_15 H9B_15 109.5 . . ?
H9A_15 C9_15 H9B_15 109.5 . . ?
C2_15 C9_15 H9C_15 109.5 . . ?
H9A_15 C9_15 H9C_15 109.5 . . ?
H9B_15 C9_15 H9C_15 109.5 . . ?
C1_15 C10_15 H10A_15 109.5 . . ?
C1_15 C10_15 H10B_15 109.5 . . ?
H10A_15 C10_15 H10B_15 109.5 . . ?
C1_15 C10_15 H10C_15 109.5 . . ?
H10A_15 C10_15 H10C_15 109.5 . . ?
H10B_15 C10_15 H10C_15 109.5 . . ?
C5_16 C1_16 C2_16 107.3(5) . . ?
C5_16 C1_16 C10_16 126.5(6) . . ?
C2_16 C1_16 C10_16 125.9(6) . . ?
C5_16 C1_16 Al1 75.0(4) . . ?
C2_16 C1_16 Al1 70.1(3) . . ?
C10_16 C1_16 Al1 125.8(4) . . ?
C1_16 C2_16 C3_16 107.7(6) . . ?
C1_16 C2_16 C9_16 124.8(6) . . ?
C3_16 C2_16 C9_16 127.4(6) . . ?
C1_16 C2_16 Al1 74.5(3) . . ?
C3_16 C2_16 Al1 73.3(3) . . ?
C9_16 C2_16 Al1 121.2(4) . . ?
C4_16 C3_16 C2_16 108.6(5) . . ?
C4_16 C3_16 C8_16 124.8(6) . . ?
C2_16 C3_16 C8_16 126.6(7) . . ?
C4_16 C3_16 Al1 75.5(4) . . ?
C2_16 C3_16 Al1 71.0(3) . . ?
C8_16 C3_16 Al1 120.8(4) . . ?
C5_16 C4_16 C3_16 107.3(6) . . ?
C5_16 C4_16 C7_16 126.7(7) . . ?
C3_16 C4_16 C7_16 125.6(7) . . ?
C5_16 C4_16 Al1 73.4(4) . . ?
C3_16 C4_16 Al1 69.8(4) . . ?
C7_16 C4_16 Al1 127.5(5) . . ?
C4_16 C5_16 C1_16 109.2(6) . . ?
C4_16 C5_16 C6_16 125.5(7) . . ?
C1_16 C5_16 C6_16 125.1(6) . . ?
C4_16 C5_16 Al1 72.6(4) . . ?
C1_16 C5_16 Al1 70.6(4) . . ?
C6_16 C5_16 Al1 126.6(5) . . ?
C5_16 C6_16 H6A_16 109.5 . . ?
C5_16 C6_16 H6B_16 109.5 . . ?
H6A_16 C6_16 H6B_16 109.5 . . ?
C5_16 C6_16 H6C_16 109.5 . . ?
H6A_16 C6_16 H6C_16 109.5 . . ?
H6B_16 C6_16 H6C_16 109.5 . . ?
C4_16 C7_16 H7A_16 109.5 . . ?
C4_16 C7_16 H7B_16 109.5 . . ?
H7A_16 C7_16 H7B_16 109.5 . . ?
C4_16 C7_16 H7C_16 109.5 . . ?
H7A_16 C7_16 H7C_16 109.5 . . ?
H7B_16 C7_16 H7C_16 109.5 . . ?
C3_16 C8_16 H8A_16 109.5 . . ?
C3_16 C8_16 H8B_16 109.5 . . ?
H8A_16 C8_16 H8B_16 109.5 . . ?
C3_16 C8_16 H8C_16 109.5 . . ?
H8A_16 C8_16 H8C_16 109.5 . . ?
H8B_16 C8_16 H8C_16 109.5 . . ?
C2_16 C9_16 H9A_16 109.5 . . ?
C2_16 C9_16 H9B_16 109.5 . . ?
H9A_16 C9_16 H9B_16 109.5 . . ?
C2_16 C9_16 H9C_16 109.5 . . ?
H9A_16 C9_16 H9C_16 109.5 . . ?
H9B_16 C9_16 H9C_16 109.5 . . ?
C1_16 C10_16 H10A_16 109.5 . . ?
C1_16 C10_16 H10B_16 109.5 . . ?
H10A_16 C10_16 H10B_16 109.5 . . ?
C1_16 C10_16 H10C_16 109.5 . . ?
H10A_16 C10_16 H10C_16 109.5 . . ?
H10B_16 C10_16 H10C_16 109.5 . . ?
C5_17 C1_17 C2_17 108.2(6) . . ?
C5_17 C1_17 C10_17 126.7(7) . . ?
C2_17 C1_17 C10_17 124.9(7) . . ?
C5_17 C1_17 Al3 72.8(4) . . ?
C2_17 C1_17 Al3 69.7(3) . . ?
C10_17 C1_17 Al3 127.9(5) . . ?
C3_17 C2_17 C1_17 108.4(6) . . ?
C3_17 C2_17 C9_17 126.4(6) . . ?
C1_17 C2_17 C9_17 125.0(6) . . ?
C3_17 C2_17 Al3 70.8(4) . . ?
C1_17 C2_17 Al3 75.4(4) . . ?
C9_17 C2_17 Al3 123.4(5) . . ?
C2_17 C3_17 C4_17 107.5(6) . . ?
C2_17 C3_17 C8_17 127.3(7) . . ?
C4_17 C3_17 C8_17 125.1(7) . . ?
C2_17 C3_17 Al3 73.6(4) . . ?
C4_17 C3_17 Al3 73.4(4) . . ?
C8_17 C3_17 Al3 120.7(5) . . ?
C3_17 C4_17 C5_17 107.9(6) . . ?
C3_17 C4_17 C7_17 127.3(8) . . ?
C5_17 C4_17 C7_17 124.6(7) . . ?
C3_17 C4_17 Al3 70.8(4) . . ?
C5_17 C4_17 Al3 75.2(4) . . ?
C7_17 C4_17 Al3 123.2(6) . . ?
C1_17 C5_17 C4_17 107.9(6) . . ?
C1_17 C5_17 C6_17 125.8(8) . . ?
C4_17 C5_17 C6_17 126.0(8) . . ?
C1_17 C5_17 Al3 73.2(4) . . ?
C4_17 C5_17 Al3 69.6(4) . . ?
C6_17 C5_17 Al3 126.9(6) . . ?
C5_17 C6_17 H6A_17 109.5 . . ?
C5_17 C6_17 H6B_17 109.5 . . ?
H6A_17 C6_17 H6B_17 109.5 . . ?
C5_17 C6_17 H6C_17 109.5 . . ?
H6A_17 C6_17 H6C_17 109.5 . . ?
H6B_17 C6_17 H6C_17 109.5 . . ?
C4_17 C7_17 H7A_17 109.5 . . ?
C4_17 C7_17 H7B_17 109.5 . . ?
H7A_17 C7_17 H7B_17 109.5 . . ?
C4_17 C7_17 H7C_17 109.5 . . ?
H7A_17 C7_17 H7C_17 109.5 . . ?
H7B_17 C7_17 H7C_17 109.5 . . ?
C3_17 C8_17 H8A_17 109.5 . . ?
C3_17 C8_17 H8B_17 109.5 . . ?
H8A_17 C8_17 H8B_17 109.5 . . ?
C3_17 C8_17 H8C_17 109.5 . . ?
H8A_17 C8_17 H8C_17 109.5 . . ?
H8B_17 C8_17 H8C_17 109.5 . . ?
C2_17 C9_17 H9A_17 109.5 . . ?
C2_17 C9_17 H9B_17 109.5 . . ?
H9A_17 C9_17 H9B_17 109.5 . . ?
C2_17 C9_17 H9C_17 109.5 . . ?
H9A_17 C9_17 H9C_17 109.5 . . ?
H9B_17 C9_17 H9C_17 109.5 . . ?
C1_17 C10_17 H10A_17 109.5 . . ?
C1_17 C10_17 H10B_17 109.5 . . ?
H10A_17 C10_17 H10B_17 109.5 . . ?
C1_17 C10_17 H10C_17 109.5 . . ?
H10A_17 C10_17 H10C_17 109.5 . . ?
H10B_17 C10_17 H10C_17 109.5 . . ?
C2_18 C1_18 C5_18 108.3(6) . . ?
C2_18 C1_18 C10_18 127.7(7) . . ?
C5_18 C1_18 C10_18 123.8(7) . . ?
C2_18 C1_18 Al4 73.9(3) . . ?
C5_18 C1_18 Al4 73.3(4) . . ?
C10_18 C1_18 Al4 122.9(5) . . ?
C1_18 C2_18 C3_18 107.4(6) . . ?
C1_18 C2_18 C9_18 127.0(6) . . ?
C3_18 C2_18 C9_18 125.5(6) . . ?
C1_18 C2_18 Al4 70.4(3) . . ?
C3_18 C2_18 Al4 74.1(3) . . ?
C9_18 C2_18 Al4 124.7(5) . . ?
C4_18 C3_18 C2_18 108.8(6) . . ?
C4_18 C3_18 C8_18 125.7(7) . . ?
C2_18 C3_18 C8_18 125.0(6) . . ?
C4_18 C3_18 Al4 72.5(4) . . ?
C2_18 C3_18 Al4 70.8(3) . . ?
C8_18 C3_18 Al4 129.0(5) . . ?
C3_18 C4_18 C5_18 107.6(6) . . ?
C3_18 C4_18 C7_18 127.1(7) . . ?
C5_18 C4_18 C7_18 125.2(7) . . ?
C3_18 C4_18 Al4 72.8(4) . . ?
C5_18 C4_18 Al4 70.5(4) . . ?
C7_18 C4_18 Al4 125.7(6) . . ?
C4_18 C5_18 C1_18 107.9(6) . . ?
C4_18 C5_18 C6_18 127.8(7) . . ?
C1_18 C5_18 C6_18 124.1(7) . . ?
C4_18 C5_18 Al4 74.2(5) . . ?
C1_18 C5_18 Al4 70.6(4) . . ?
C6_18 C5_18 Al4 124.4(6) . . ?
C5_18 C6_18 H6A_18 109.5 . . ?
C5_18 C6_18 H6B_18 109.5 . . ?
H6A_18 C6_18 H6B_18 109.5 . . ?
C5_18 C6_18 H6C_18 109.5 . . ?
H6A_18 C6_18 H6C_18 109.5 . . ?
H6B_18 C6_18 H6C_18 109.5 . . ?
C4_18 C7_18 H7A_18 109.5 . . ?
C4_18 C7_18 H7B_18 109.5 . . ?
H7A_18 C7_18 H7B_18 109.5 . . ?
C4_18 C7_18 H7C_18 109.5 . . ?
H7A_18 C7_18 H7C_18 109.5 . . ?
H7B_18 C7_18 H7C_18 109.5 . . ?
C3_18 C8_18 H8A_18 109.5 . . ?
C3_18 C8_18 H8B_18 109.5 . . ?
H8A_18 C8_18 H8B_18 109.5 . . ?
C3_18 C8_18 H8C_18 109.5 . . ?
H8A_18 C8_18 H8C_18 109.5 . . ?
H8B_18 C8_18 H8C_18 109.5 . . ?
C2_18 C9_18 H9A_18 109.5 . . ?
C2_18 C9_18 H9B_18 109.5 . . ?
H9A_18 C9_18 H9B_18 109.5 . . ?
C2_18 C9_18 H9C_18 109.5 . . ?
H9A_18 C9_18 H9C_18 109.5 . . ?
H9B_18 C9_18 H9C_18 109.5 . . ?
C1_18 C10_18 H10A_18 109.5 . . ?
C1_18 C10_18 H10B_18 109.5 . . ?
H10A_18 C10_18 H10B_18 109.5 . . ?
C1_18 C10_18 H10C_18 109.5 . . ?
H10A_18 C10_18 H10C_18 109.5 . . ?
H10B_18 C10_18 H10C_18 109.5 . . ?
C5_19 C1_19 C2_19 107.3(6) . . ?
C5_19 C1_19 C10_19 125.6(6) . . ?
C2_19 C1_19 C10_19 127.0(6) . . ?
C5_19 C1_19 Al5 74.9(4) . . ?
C2_19 C1_19 Al5 71.7(3) . . ?
C10_19 C1_19 Al5 121.9(5) . . ?
C3_19 C2_19 C1_19 107.8(6) . . ?
C3_19 C2_19 C9_19 125.5(7) . . ?
C1_19 C2_19 C9_19 126.6(7) . . ?
C3_19 C2_19 Al5 74.8(4) . . ?
C1_19 C2_19 Al5 72.6(3) . . ?
C9_19 C2_19 Al5 122.0(4) . . ?
C2_19 C3_19 C4_19 109.0(6) . . ?
C2_19 C3_19 C8_19 125.0(8) . . ?
C4_19 C3_19 C8_19 125.7(8) . . ?
C2_19 C3_19 Al5 70.6(3) . . ?
C4_19 C3_19 Al5 74.5(4) . . ?
C8_19 C3_19 Al5 125.9(5) . . ?
C5_19 C4_19 C3_19 106.8(6) . . ?
C5_19 C4_19 C7_19 126.9(7) . . ?
C3_19 C4_19 C7_19 126.2(7) . . ?
C5_19 C4_19 Al5 71.8(4) . . ?
C3_19 C4_19 Al5 71.1(4) . . ?
C7_19 C4_19 Al5 124.9(5) . . ?
C1_19 C5_19 C4_19 109.1(6) . . ?
C1_19 C5_19 C6_19 125.9(6) . . ?
C4_19 C5_19 C6_19 124.8(6) . . ?
C1_19 C5_19 Al5 70.4(4) . . ?
C4_19 C5_19 Al5 74.0(4) . . ?
C6_19 C5_19 Al5 125.5(5) . . ?
C5_19 C6_19 H6A_19 109.5 . . ?
C5_19 C6_19 H6B_19 109.5 . . ?
H6A_19 C6_19 H6B_19 109.5 . . ?
C5_19 C6_19 H6C_19 109.5 . . ?
H6A_19 C6_19 H6C_19 109.5 . . ?
H6B_19 C6_19 H6C_19 109.5 . . ?
C4_19 C7_19 H7A_19 109.5 . . ?
C4_19 C7_19 H7B_19 109.5 . . ?
H7A_19 C7_19 H7B_19 109.5 . . ?
C4_19 C7_19 H7C_19 109.5 . . ?
H7A_19 C7_19 H7C_19 109.5 . . ?
H7B_19 C7_19 H7C_19 109.5 . . ?
C3_19 C8_19 H8A_19 109.5 . . ?
C3_19 C8_19 H8B_19 109.5 . . ?
H8A_19 C8_19 H8B_19 109.5 . . ?
C3_19 C8_19 H8C_19 109.5 . . ?
H8A_19 C8_19 H8C_19 109.5 . . ?
H8B_19 C8_19 H8C_19 109.5 . . ?
C2_19 C9_19 H9A_19 109.5 . . ?
C2_19 C9_19 H9B_19 109.5 . . ?
H9A_19 C9_19 H9B_19 109.5 . . ?
C2_19 C9_19 H9C_19 109.5 . . ?
H9A_19 C9_19 H9C_19 109.5 . . ?
H9B_19 C9_19 H9C_19 109.5 . . ?
C1_19 C10_19 H10A_19 109.5 . . ?
C1_19 C10_19 H10B_19 109.5 . . ?
H10A_19 C10_19 H10B_19 109.5 . . ?
C1_19 C10_19 H10C_19 109.5 . . ?
H10A_19 C10_19 H10C_19 109.5 . . ?
H10B_19 C10_19 H10C_19 109.5 . . ?
C5_20 C1_20 C2_20 107.0(6) . . ?
C5_20 C1_20 C10_20 127.9(7) . . ?
C2_20 C1_20 C10_20 125.2(7) . . ?
C5_20 C1_20 Al6 73.9(4) . . ?
C2_20 C1_20 Al6 72.1(3) . . ?
C10_20 C1_20 Al6 120.5(5) . . ?
C3_20 C2_20 C1_20 108.3(6) . . ?
C3_20 C2_20 C9_20 125.7(7) . . ?
C1_20 C2_20 C9_20 125.5(7) . . ?
C3_20 C2_20 Al6 75.6(4) . . ?
C1_20 C2_20 Al6 71.5(4) . . ?
C9_20 C2_20 Al6 124.8(5) . . ?
C4_20 C3_20 C2_20 108.5(6) . . ?
C4_20 C3_20 C8_20 127.0(8) . . ?
C2_20 C3_20 C8_20 124.2(7) . . ?
C4_20 C3_20 Al6 73.7(4) . . ?
C2_20 C3_20 Al6 69.1(4) . . ?
C8_20 C3_20 Al6 127.6(6) . . ?
C3_20 C4_20 C5_20 107.0(6) . . ?
C3_20 C4_20 C7_20 127.8(7) . . ?
C5_20 C4_20 C7_20 124.6(7) . . ?
C3_20 C4_20 Al6 71.9(4) . . ?
C5_20 C4_20 Al6 69.7(5) . . ?
C7_20 C4_20 Al6 130.4(6) . . ?
C1_20 C5_20 C4_20 109.2(6) . . ?
C1_20 C5_20 C6_20 126.0(7) . . ?
C4_20 C5_20 C6_20 124.7(7) . . ?
C1_20 C5_20 Al6 70.6(4) . . ?
C4_20 C5_20 Al6 75.2(5) . . ?
C6_20 C5_20 Al6 122.5(6) . . ?
C5_20 C6_20 H6A_20 109.5 . . ?
C5_20 C6_20 H6B_20 109.5 . . ?
H6A_20 C6_20 H6B_20 109.5 . . ?
C5_20 C6_20 H6C_20 109.5 . . ?
H6A_20 C6_20 H6C_20 109.5 . . ?
H6B_20 C6_20 H6C_20 109.5 . . ?
C4_20 C7_20 H7A_20 109.5 . . ?
C4_20 C7_20 H7B_20 109.5 . . ?
H7A_20 C7_20 H7B_20 109.5 . . ?
C4_20 C7_20 H7C_20 109.5 . . ?
H7A_20 C7_20 H7C_20 109.5 . . ?
H7B_20 C7_20 H7C_20 109.5 . . ?
C3_20 C8_20 H8A_20 109.5 . . ?
C3_20 C8_20 H8B_20 109.5 . . ?
H8A_20 C8_20 H8B_20 109.5 . . ?
C3_20 C8_20 H8C_20 109.5 . . ?
H8A_20 C8_20 H8C_20 109.5 . . ?
H8B_20 C8_20 H8C_20 109.5 . . ?
C2_20 C9_20 H9A_20 109.5 . . ?
C2_20 C9_20 H9B_20 109.5 . . ?
H9A_20 C9_20 H9B_20 109.5 . . ?
C2_20 C9_20 H9C_20 109.5 . . ?
H9A_20 C9_20 H9C_20 109.5 . . ?
H9B_20 C9_20 H9C_20 109.5 . . ?
C1_20 C10_20 H10A_20 109.5 . . ?
C1_20 C10_20 H10B_20 109.5 . . ?
H10A_20 C10_20 H10B_20 109.5 . . ?
C1_20 C10_20 H10C_20 109.5 . . ?
H10A_20 C10_20 H10C_20 109.5 . . ?
H10B_20 C10_20 H10C_20 109.5 . . ?
C1_10 O1_10 Al8 142(3) . . ?
O1_10 C1_10 C4_10 111.0(17) . . ?
O1_10 C1_10 C2_10 111.2(17) . . ?
C4_10 C1_10 C2_10 113.6(13) . . ?
O1_10 C1_10 C3_10 106.5(17) . . ?
C4_10 C1_10 C3_10 108.7(12) . . ?
C2_10 C1_10 C3_10 105.5(12) . . ?
F1_10 C2_10 F2_10 107.2(16) . . ?
F1_10 C2_10 F3_10 107.4(17) . . ?
F2_10 C2_10 F3_10 105.6(15) . . ?
F1_10 C2_10 C1_10 113.8(15) . . ?
F2_10 C2_10 C1_10 111.0(14) . . ?
F3_10 C2_10 C1_10 111.3(14) . . ?
F4_10 C3_10 F6_10 107.3(16) . . ?
F4_10 C3_10 F5_10 112.5(18) . . ?
F6_10 C3_10 F5_10 110.6(17) . . ?
F4_10 C3_10 C1_10 107.6(15) . . ?
F6_10 C3_10 C1_10 109.2(15) . . ?
F5_10 C3_10 C1_10 109.5(15) . . ?
F9_10 C4_10 F8_10 106.6(16) . . ?
F9_10 C4_10 F7_10 108.7(17) . . ?
F8_10 C4_10 F7_10 106.3(16) . . ?
F9_10 C4_10 C1_10 113.2(15) . . ?
F8_10 C4_10 C1_10 110.0(15) . . ?
F7_10 C4_10 C1_10 111.7(15) . . ?
C1_21 O1_21 Al8 154(2) . . ?
O1_21 C1_21 C2_21 110.5(15) . . ?
O1_21 C1_21 C3_21 112.6(16) . . ?
C2_21 C1_21 C3_21 109.9(13) . . ?
O1_21 C1_21 C4_21 104.1(15) . . ?
C2_21 C1_21 C4_21 112.6(13) . . ?
C3_21 C1_21 C4_21 107.0(13) . . ?
F1_21 C2_21 F2_21 107.8(18) . . ?
F1_21 C2_21 F3_21 108.8(18) . . ?
F2_21 C2_21 F3_21 107.6(17) . . ?
F1_21 C2_21 C1_21 111.2(16) . . ?
F2_21 C2_21 C1_21 111.5(16) . . ?
F3_21 C2_21 C1_21 109.9(16) . . ?
F4_21 C3_21 F5_21 107.4(18) . . ?
F4_21 C3_21 F6_21 107.0(17) . . ?
F5_21 C3_21 F6_21 111.1(18) . . ?
F4_21 C3_21 C1_21 113.5(16) . . ?
F5_21 C3_21 C1_21 108.1(16) . . ?
F6_21 C3_21 C1_21 109.8(16) . . ?
F8_21 C4_21 F7_21 112.2(18) . . ?
F8_21 C4_21 F9_21 106.5(17) . . ?
F7_21 C4_21 F9_21 110.2(18) . . ?
F8_21 C4_21 C1_21 114.1(17) . . ?
F7_21 C4_21 C1_21 107.5(16) . . ?
F9_21 C4_21 C1_21 106.2(15) . . ?

loop_
_geom_bond_atom_site_label_1
_geom_bond_atom_site_label_2
_geom_bond_distance
_geom_bond_site_symmetry_2
_geom_bond_publ_flag
Ga1 N4 2.305(6) . ?
Ga1 N3 2.306(5) . ?
Ga1 N1 2.350(7) . ?
Ga1 Al1 2.736(2) . ?
Ga1 Al3 2.744(3) . ?
Ga1 Al2 2.759(2) . ?
Ga2 N2 2.317(6) . ?
Ga2 N5 2.328(7) . ?
Ga2 N6 2.343(7) . ?
Ga2 Al6 2.726(3) . ?
Ga2 Al5 2.728(2) . ?
Ga2 Al4 2.759(3) . ?
Al1 C2_16 2.309(6) . ?
Al1 C3_16 2.338(6) . ?
Al1 C1_16 2.365(6) . ?
Al1 C4_16 2.411(7) . ?
Al1 C5_16 2.421(7) . ?
Al1 Al3 2.765(3) . ?
Al1 Al2 2.783(3) . ?
Al2 C5_15 2.316(8) . ?
Al2 C4_15 2.317(7) . ?
Al2 C3_15 2.332(7) . ?
Al2 C2_15 2.367(7) . ?
Al2 C1_15 2.368(8) . ?
Al2 Al3 2.823(3) . ?
Al3 C3_17 2.288(8) . ?
Al3 C4_17 2.321(8) . ?
Al3 C2_17 2.325(7) . ?
Al3 C5_17 2.393(8) . ?
Al3 C1_17 2.399(7) . ?
Al4 C1_18 2.280(7) . ?
Al4 C5_18 2.315(8) . ?
Al4 C2_18 2.325(6) . ?
Al4 C4_18 2.363(8) . ?
Al4 C3_18 2.367(7) . ?
Al4 Al5 2.788(3) . ?
Al4 Al6 2.833(3) . ?
Al5 C2_19 2.325(6) . ?
Al5 C1_19 2.338(7) . ?
Al5 C3_19 2.380(6) . ?
Al5 C5_19 2.396(6) . ?
Al5 C4_19 2.424(7) . ?
Al5 Al6 2.769(3) . ?
Al6 C1_20 2.286(7) . ?
Al6 C2_20 2.293(7) . ?
Al6 C5_20 2.328(8) . ?
Al6 C3_20 2.378(7) . ?
Al6 C4_20 2.400(9) . ?
Al7 O1_8 1.710(5) . ?
Al7 O1_6 1.719(12) . ?
Al7 O1_5 1.722(5) . ?
Al7 O1_12 1.73(3) . ?
Al7 O1_7 1.739(6) . ?
Al7 O1_14 1.88(3) . ?
Al8 O1_9 1.52(3) . ?
Al8 O1_13 1.618(14) . ?
Al8 O1_4 1.685(18) . ?
Al8 O1_3 1.695(16) . ?
Al8 O1_10 1.70(3) . ?
Al8 O1_2 1.703(9) . ?
Al8 O1_11 1.749(15) . ?
Al8 O1_1 1.756(7) . ?
Al8 O1_21 1.80(2) . ?
N1 C1 1.448(10) . ?
N1 C2 1.474(10) . ?
N1 C9 1.486(10) . ?
N2 C13 1.475(11) . ?
N2 C17 1.482(9) . ?
N2 C12 1.489(11) . ?
C1 H1A 0.9800 . ?
C1 H1B 0.9800 . ?
C1 H1C 0.9800 . ?
C2 C3 1.524(11) . ?
C2 H2A 0.9900 . ?
C2 H2B 0.9900 . ?
N3 C3 1.453(10) . ?
N3 C5 1.475(8) . ?
N3 C4 1.484(10) . ?
N4 C6 1.466(10) . ?
N4 C8 1.482(10) . ?
N4 C7 1.485(10) . ?
N5 C10 1.471(11) . ?
N5 C11 1.476(10) . ?
N5 C18 1.495(12) . ?
N6 C15 1.452(11) . ?
N6 C14 1.464(10) . ?
N6 C16 1.491(11) . ?
C3 H3A 0.9900 . ?
C3 H3B 0.9900 . ?
C4 C6 1.531(12) . ?
C4 H4A 0.9900 . ?
C4 H4B 0.9900 . ?
C5 H5A 0.9800 . ?
C5 H5B 0.9800 . ?
C5 H5C 0.9800 . ?
C6 H6A 0.9900 . ?
C6 H6B 0.9900 . ?
C7 H7A 0.9800 . ?
C7 H7B 0.9800 . ?
C7 H7C 0.9800 . ?
C8 C9 1.500(12) . ?
C8 H8A 0.9900 . ?
C8 H8B 0.9900 . ?
C9 H9A 0.9900 . ?
C9 H9B 0.9900 . ?
C10 H10A 0.9800 . ?
C10 H10B 0.9800 . ?
C10 H10C 0.9800 . ?
C11 C12 1.517(13) . ?
C11 H11A 0.9900 . ?
C11 H11B 0.9900 . ?
C12 H12A 0.9900 . ?
C12 H12B 0.9900 . ?
C13 C14 1.513(12) . ?
C13 H13A 0.9900 . ?
C13 H13B 0.9900 . ?
C14 H14A 0.9900 . ?
C14 H14B 0.9900 . ?
C15 H15A 0.9800 . ?
C15 H15B 0.9800 . ?
C15 H15C 0.9800 . ?
C16 C18 1.487(13) . ?
C16 H16A 0.9900 . ?
C16 H16B 0.9900 . ?
C17 H17A 0.9800 . ?
C17 H17B 0.9800 . ?
C17 H17C 0.9800 . ?
C18 H18A 0.9900 . ?
C18 H18B 0.9900 . ?
O1_1 C1_1 1.352(9) . ?
C1_1 C3_1 1.540(10) . ?
C1_1 C2_1 1.558(9) . ?
C1_1 C4_1 1.568(9) . ?
C2_1 F1_1 1.313(9) . ?
C2_1 F3_1 1.325(9) . ?
C2_1 F2_1 1.340(9) . ?
C3_1 F6_1 1.324(9) . ?
C3_1 F5_1 1.328(9) . ?
C3_1 F4_1 1.330(9) . ?
C4_1 F9_1 1.318(9) . ?
C4_1 F8_1 1.319(9) . ?
C4_1 F7_1 1.325(10) . ?
O1_2 C1_2 1.373(11) . ?
C1_2 C4_2 1.526(12) . ?
C1_2 C3_2 1.542(12) . ?
C1_2 C2_2 1.556(12) . ?
C2_2 F2_2 1.327(12) . ?
C2_2 F1_2 1.327(12) . ?
C2_2 F3_2 1.335(12) . ?
C3_2 F5_2 1.318(12) . ?
C3_2 F4_2 1.333(12) . ?
C3_2 F6_2 1.335(11) . ?
C4_2 F9_2 1.322(12) . ?
C4_2 F8_2 1.323(12) . ?
C4_2 F7_2 1.349(12) . ?
O1_3 C1_3 1.333(12) . ?
C1_3 C3_3 1.532(11) . ?
C1_3 C2_3 1.544(12) . ?
C1_3 C4_3 1.572(12) . ?
C2_3 F2_3 1.313(12) . ?
C2_3 F3_3 1.323(12) . ?
C2_3 F1_3 1.331(12) . ?
C3_3 F4_3 1.328(12) . ?
C3_3 F5_3 1.334(12) . ?
C3_3 F6_3 1.345(12) . ?
C4_3 F8_3 1.301(12) . ?
C4_3 F7_3 1.323(12) . ?
C4_3 F9_3 1.338(12) . ?
O1_4 C1_4 1.368(12) . ?
C1_4 C3_4 1.546(12) . ?
C1_4 C2_4 1.549(12) . ?
C1_4 C4_4 1.555(12) . ?
C2_4 F3_4 1.319(13) . ?
C2_4 F2_4 1.329(12) . ?
C2_4 F1_4 1.345(13) . ?
C3_4 F4_4 1.326(12) . ?
C3_4 F6_4 1.339(12) . ?
C3_4 F5_4 1.339(13) . ?
C4_4 F9_4 1.333(13) . ?
C4_4 F8_4 1.336(12) . ?
C4_4 F7_4 1.345(13) . ?
O1_5 C1_5 1.345(7) . ?
C1_5 C3_5 1.532(8) . ?
C1_5 C4_5 1.558(9) . ?
C1_5 C2_5 1.566(9) . ?
C2_5 F1_5 1.316(8) . ?
C2_5 F2_5 1.326(8) . ?
C2_5 F3_5 1.346(9) . ?
C3_5 F6_5 1.317(8) . ?
C3_5 F4_5 1.332(8) . ?
C3_5 F5_5 1.350(9) . ?
C4_5 F9_5 1.304(9) . ?
C4_5 F7_5 1.345(9) . ?
C4_5 F8_5 1.355(8) . ?
O1_6 C1_6 1.340(10) . ?
C1_6 C4_6 1.544(11) . ?
C1_6 C2_6 1.551(11) . ?
C1_6 C3_6 1.565(11) . ?
C2_6 F1_6 1.320(11) . ?
C2_6 F3_6 1.338(11) . ?
C2_6 F2_6 1.344(11) . ?
C3_6 F6_6 1.319(11) . ?
C3_6 F4_6 1.334(11) . ?
C3_6 F5_6 1.345(11) . ?
C4_6 F8_6 1.338(11) . ?
C4_6 F9_6 1.339(11) . ?
C4_6 F7_6 1.349(11) . ?
O1_7 C1_7 1.367(7) . ?
C1_7 C4_7 1.539(9) . ?
C1_7 C2_7 1.540(9) . ?
C1_7 C3_7 1.560(9) . ?
C2_7 F1_7 1.324(8) . ?
C2_7 F2_7 1.335(8) . ?
C2_7 F3_7 1.340(9) . ?
C3_7 F4_7 1.331(8) . ?
C3_7 F6_7 1.337(8) . ?
C3_7 F5_7 1.337(9) . ?
C4_7 F7_7 1.338(9) . ?
C4_7 F9_7 1.340(9) . ?
C4_7 F8_7 1.352(8) . ?
O1_8 C1_8 1.358(8) . ?
C1_8 C4_8 1.542(8) . ?
C1_8 C2_8 1.545(8) . ?
C1_8 C3_8 1.568(8) . ?
C2_8 F3_8 1.318(8) . ?
C2_8 F1_8 1.328(8) . ?
C2_8 F2_8 1.355(8) . ?
C3_8 F6_8 1.308(8) . ?
C3_8 F4_8 1.330(7) . ?
C3_8 F5_8 1.344(8) . ?
C4_8 F9_8 1.325(8) . ?
C4_8 F8_8 1.330(8) . ?
C4_8 F7_8 1.342(7) . ?
O1_9 C1_9 1.366(14) . ?
C1_9 C3_9 1.542(13) . ?
C1_9 C4_9 1.547(13) . ?
C1_9 C2_9 1.556(13) . ?
C2_9 F3_9 1.328(14) . ?
C2_9 F2_9 1.329(14) . ?
C2_9 F1_9 1.339(14) . ?
C3_9 F5_9 1.330(14) . ?
C3_9 F4_9 1.335(14) . ?
C3_9 F6_9 1.343(14) . ?
C4_9 F9_9 1.327(14) . ?
C4_9 F7_9 1.329(14) . ?
C4_9 F8_9 1.329(14) . ?
O1_11 C1_11 1.340(12) . ?
C1_11 C4_11 1.536(12) . ?
C1_11 C3_11 1.547(12) . ?
C1_11 C2_11 1.555(12) . ?
C2_11 F1_11 1.305(12) . ?
C2_11 F2_11 1.322(12) . ?
C2_11 F3_11 1.323(12) . ?
C3_11 F4_11 1.320(12) . ?
C3_11 F6_11 1.322(12) . ?
C3_11 F5_11 1.326(12) . ?
C4_11 F8_11 1.325(12) . ?
C4_11 F9_11 1.325(12) . ?
C4_11 F7_11 1.354(13) . ?
O1_13 C1_13 1.350(13) . ?
C1_13 C4_13 1.537(12) . ?
C1_13 C3_13 1.539(12) . ?
C1_13 C2_13 1.561(13) . ?
C2_13 F2_13 1.319(13) . ?
C2_13 F1_13 1.338(13) . ?
C2_13 F3_13 1.339(13) . ?
C3_13 F5_13 1.329(13) . ?
C3_13 F4_13 1.338(13) . ?
C3_13 F6_13 1.339(13) . ?
C4_13 F9_13 1.330(13) . ?
C4_13 F7_13 1.334(13) . ?
C4_13 F8_13 1.348(13) . ?
O1_12 C1_12 1.350(14) . ?
C1_12 C2_12 1.553(13) . ?
C1_12 C3_12 1.554(13) . ?
C1_12 C4_12 1.556(13) . ?
C2_12 F3_12 1.328(14) . ?
C2_12 F1_12 1.338(14) . ?
C2_12 F2_12 1.340(14) . ?
C3_12 F6_12 1.326(14) . ?
C3_12 F4_12 1.329(14) . ?
C3_12 F5_12 1.340(14) . ?
C4_12 F7_12 1.318(14) . ?
C4_12 F8_12 1.327(14) . ?
C4_12 F9_12 1.344(14) . ?
O1_14 C1_14 1.360(15) . ?
C1_14 C2_14 1.543(13) . ?
C1_14 C3_14 1.551(13) . ?
C1_14 C4_14 1.553(13) . ?
C2_14 F2_14 1.331(14) . ?
C2_14 F1_14 1.335(14) . ?
C2_14 F3_14 1.339(14) . ?
C3_14 F5_14 1.327(14) . ?
C3_14 F4_14 1.329(14) . ?
C3_14 F6_14 1.338(14) . ?
C4_14 F8_14 1.324(14) . ?
C4_14 F7_14 1.325(14) . ?
C4_14 F9_14 1.339(14) . ?
C1_15 C5_15 1.409(9) . ?
C1_15 C2_15 1.416(8) . ?
C1_15 C10_15 1.510(9) . ?
C2_15 C3_15 1.421(9) . ?
C2_15 C9_15 1.502(9) . ?
C3_15 C4_15 1.422(8) . ?
C3_15 C8_15 1.500(8) . ?
C4_15 C5_15 1.434(8) . ?
C4_15 C7_15 1.484(9) . ?
C5_15 C6_15 1.500(8) . ?
C6_15 H6A_15 0.9800 . ?
C6_15 H6B_15 0.9800 . ?
C6_15 H6C_15 0.9800 . ?
C7_15 H7A_15 0.9800 . ?
C7_15 H7B_15 0.9800 . ?
C7_15 H7C_15 0.9800 . ?
C8_15 H8A_15 0.9800 . ?
C8_15 H8B_15 0.9800 . ?
C8_15 H8C_15 0.9800 . ?
C9_15 H9A_15 0.9800 . ?
C9_15 H9B_15 0.9800 . ?
C9_15 H9C_15 0.9800 . ?
C10_15 H10A_15 0.9800 . ?
C10_15 H10B_15 0.9800 . ?
C10_15 H10C_15 0.9800 . ?
C1_16 C5_16 1.419(8) . ?
C1_16 C2_16 1.422(8) . ?
C1_16 C10_16 1.510(8) . ?
C2_16 C3_16 1.425(8) . ?
C2_16 C9_16 1.494(9) . ?
C3_16 C4_16 1.415(9) . ?
C3_16 C8_16 1.494(8) . ?
C4_16 C5_16 1.411(8) . ?
C4_16 C7_16 1.495(9) . ?
C5_16 C6_16 1.495(9) . ?
C6_16 H6A_16 0.9800 . ?
C6_16 H6B_16 0.9800 . ?
C6_16 H6C_16 0.9800 . ?
C7_16 H7A_16 0.9800 . ?
C7_16 H7B_16 0.9800 . ?
C7_16 H7C_16 0.9800 . ?
C8_16 H8A_16 0.9800 . ?
C8_16 H8B_16 0.9800 . ?
C8_16 H8C_16 0.9800 . ?
C9_16 H9A_16 0.9800 . ?
C9_16 H9B_16 0.9800 . ?
C9_16 H9C_16 0.9800 . ?
C10_16 H10A_16 0.9800 . ?
C10_16 H10B_16 0.9800 . ?
C10_16 H10C_16 0.9800 . ?
C1_17 C5_17 1.402(9) . ?
C1_17 C2_17 1.416(8) . ?
C1_17 C10_17 1.514(9) . ?
C2_17 C3_17 1.412(8) . ?
C2_17 C9_17 1.518(8) . ?
C3_17 C4_17 1.417(9) . ?
C3_17 C8_17 1.498(8) . ?
C4_17 C5_17 1.426(9) . ?
C4_17 C7_17 1.479(9) . ?
C5_17 C6_17 1.496(9) . ?
C6_17 H6A_17 0.9800 . ?
C6_17 H6B_17 0.9800 . ?
C6_17 H6C_17 0.9800 . ?
C7_17 H7A_17 0.9800 . ?
C7_17 H7B_17 0.9800 . ?
C7_17 H7C_17 0.9800 . ?
C8_17 H8A_17 0.9800 . ?
C8_17 H8B_17 0.9800 . ?
C8_17 H8C_17 0.9800 . ?
C9_17 H9A_17 0.9800 . ?
C9_17 H9B_17 0.9800 . ?
C9_17 H9C_17 0.9800 . ?
C10_17 H10A_17 0.9800 . ?
C10_17 H10B_17 0.9800 . ?
C10_17 H10C_17 0.9800 . ?
C1_18 C2_18 1.413(8) . ?
C1_18 C5_18 1.421(9) . ?
C1_18 C10_18 1.525(9) . ?
C2_18 C3_18 1.416(8) . ?
C2_18 C9_18 1.509(8) . ?
C3_18 C4_18 1.412(9) . ?
C3_18 C8_18 1.512(9) . ?
C4_18 C5_18 1.416(9) . ?
C4_18 C7_18 1.502(9) . ?
C5_18 C6_18 1.486(9) . ?
C6_18 H6A_18 0.9800 . ?
C6_18 H6B_18 0.9800 . ?
C6_18 H6C_18 0.9800 . ?
C7_18 H7A_18 0.9800 . ?
C7_18 H7B_18 0.9800 . ?
C7_18 H7C_18 0.9800 . ?
C8_18 H8A_18 0.9800 . ?
C8_18 H8B_18 0.9800 . ?
C8_18 H8C_18 0.9800 . ?
C9_18 H9A_18 0.9800 . ?
C9_18 H9B_18 0.9800 . ?
C9_18 H9C_18 0.9800 . ?
C10_18 H10A_18 0.9800 . ?
C10_18 H10B_18 0.9800 . ?
C10_18 H10C_18 0.9800 . ?
C1_19 C5_19 1.412(8) . ?
C1_19 C2_19 1.430(8) . ?
C1_19 C10_19 1.499(9) . ?
C2_19 C3_19 1.403(9) . ?
C2_19 C9_19 1.503(8) . ?
C3_19 C4_19 1.423(9) . ?
C3_19 C8_19 1.516(9) . ?
C4_19 C5_19 1.415(8) . ?
C4_19 C7_19 1.495(9) . ?
C5_19 C6_19 1.504(8) . ?
C6_19 H6A_19 0.9800 . ?
C6_19 H6B_19 0.9800 . ?
C6_19 H6C_19 0.9800 . ?
C7_19 H7A_19 0.9800 . ?
C7_19 H7B_19 0.9800 . ?
C7_19 H7C_19 0.9800 . ?
C8_19 H8A_19 0.9800 . ?
C8_19 H8B_19 0.9800 . ?
C8_19 H8C_19 0.9800 . ?
C9_19 H9A_19 0.9800 . ?
C9_19 H9B_19 0.9800 . ?
C9_19 H9C_19 0.9800 . ?
C10_19 H10A_19 0.9800 . ?
C10_19 H10B_19 0.9800 . ?
C10_19 H10C_19 0.9800 . ?
C1_20 C5_20 1.410(9) . ?
C1_20 C2_20 1.429(8) . ?
C1_20 C10_20 1.503(9) . ?
C2_20 C3_20 1.418(9) . ?
C2_20 C9_20 1.508(9) . ?
C3_20 C4_20 1.415(9) . ?
C3_20 C8_20 1.501(9) . ?
C4_20 C5_20 1.429(9) . ?
C4_20 C7_20 1.496(9) . ?
C5_20 C6_20 1.500(9) . ?
C6_20 H6A_20 0.9800 . ?
C6_20 H6B_20 0.9800 . ?
C6_20 H6C_20 0.9800 . ?
C7_20 H7A_20 0.9800 . ?
C7_20 H7B_20 0.9800 . ?
C7_20 H7C_20 0.9800 . ?
C8_20 H8A_20 0.9800 . ?
C8_20 H8B_20 0.9800 . ?
C8_20 H8C_20 0.9800 . ?
C9_20 H9A_20 0.9800 . ?
C9_20 H9B_20 0.9800 . ?
C9_20 H9C_20 0.9800 . ?
C10_20 H10A_20 0.9800 . ?
C10_20 H10B_20 0.9800 . ?
C10_20 H10C_20 0.9800 . ?
O1_10 C1_10 1.364(14) . ?
C1_10 C4_10 1.542(13) . ?
C1_10 C2_10 1.546(13) . ?
C1_10 C3_10 1.564(13) . ?
C2_10 F1_10 1.322(13) . ?
C2_10 F2_10 1.329(14) . ?
C2_10 F3_10 1.334(14) . ?
C3_10 F4_10 1.328(13) . ?
C3_10 F6_10 1.334(13) . ?
C3_10 F5_10 1.338(13) . ?
C4_10 F9_10 1.328(13) . ?
C4_10 F8_10 1.330(14) . ?
C4_10 F7_10 1.330(14) . ?
O1_21 C1_21 1.358(14) . ?
C1_21 C2_21 1.541(13) . ?
C1_21 C3_21 1.552(13) . ?
C1_21 C4_21 1.558(13) . ?
C2_21 F1_21 1.323(14) . ?
C2_21 F2_21 1.332(14) . ?
C2_21 F3_21 1.340(14) . ?
C3_21 F4_21 1.327(14) . ?
C3_21 F5_21 1.334(14) . ?
C3_21 F6_21 1.343(14) . ?
C4_21 F8_21 1.299(14) . ?
C4_21 F7_21 1.332(14) . ?
C4_21 F9_21 1.346(14) . ?
